data_4024532
loop_
_publ_author_name
'Andreas A. Grauer'
'Chiara Cabrele'
'Manfred Zabel'
'Burkhard K\"onig'

_publ_section_title
;
Stable Right- and Left-Handed Peptide Helices containing
C\a-Tetrasubstituted \a-Amino Acids
;
_journal_name_full 'Journal of Organic Chemistry'
_journal_page_first 3718
_journal_page_last 3726
_journal_paper_doi 10.1021/jo900222g
_journal_volume 74
_journal_year 2009
_chemical_compound_source 'see text'
_chemical_formula_moiety '2(C38 H50 Br2 N4 O9), C2 H5 O'
_chemical_formula_sum 'C39 H52.5 Br2 N4 O9.5'
_chemical_formula_weight 1778.30
_chemical_name_systematic ?
_space_group_IT_number 19
_symmetry_cell_setting orthorhombic
_symmetry_Int_Tables_number 19
_symmetry_space_group_name_Hall 'P 2ac 2ab'
_symmetry_space_group_name_H-M 'P 21 21 21'
_atom_sites_solution_hydrogens geom
_atom_sites_solution_primary direct
_atom_sites_solution_secondary difmap
_audit_creation_date 'Jul 14 12:21:01 2008'
_audit_creation_method 'PLATON <TABLE ACC> option'
_cell_angle_alpha 90
_cell_angle_beta 90
_cell_angle_gamma 90
_cell_formula_units_Z 4
_cell_length_a 10.19490(10)
_cell_length_b 16.36340(10)
_cell_length_c 50.9856(4)
_cell_measurement_reflns_used 38028
_cell_measurement_temperature 123
_cell_measurement_theta_max 66.5051
_cell_measurement_theta_min 2.5952
_cell_volume 8505.58(12)
_computing_cell_refinement
;
CrysAlis RED, Oxford Diffraction Ltd.,
Version 1.171.32.15 (release 10-01-2008 CrysAlis171 .NET)
;
_computing_data_collection
;
CrysAlis CCD, Oxford Diffraction Ltd.,
Version 1.171.32.15 (release 10-01-2008 CrysAlis171 .NET)
;
_computing_data_reduction
;
CrysAlis RED, Oxford Diffraction Ltd.,
Version 1.171.32.15 (release 10-01-2008 CrysAlis171 .NET)
;
_computing_molecular_graphics 'PLATON (Spek, 1990)'
_computing_publication_material 'PLATON (Spek, 2003)'
_computing_structure_refinement 'SHELXL-97 (Sheldrick, 1997)'
_computing_structure_solution 'SIR-97 (Altomare, 1999)'
_diffrn_ambient_temperature 123
_diffrn_detector_area_resol_mean 10.5431
_diffrn_measured_fraction_theta_full 0.993
_diffrn_measured_fraction_theta_max 0.993
_diffrn_measurement_details
;
  1 omega  -22.00   36.00   1.0000    2.0000
omega____ theta____ kappa____ phi______ omega'___ theta'___ frames
    -       11.6137   77.0000   90.0000    0.0000    0.0000 58

  2 omega  -33.00   16.00   1.0000    2.0000
omega____ theta____ kappa____ phi______ omega'___ theta'___ frames
    -      -11.6137  -45.0000   90.0000    0.0000    0.0000 49

  3 omega    9.00   67.00   1.0000    2.0000
omega____ theta____ kappa____ phi______ omega'___ theta'___ frames
    -      -11.6137   77.0000  240.0000    0.0000    0.0000 58

  4 omega  -16.00   29.00   1.0000    2.0000
omega____ theta____ kappa____ phi______ omega'___ theta'___ frames
    -       11.6137   45.0000   60.0000    0.0000    0.0000 45

  5 omega   17.00   56.00   1.0000    2.0000
omega____ theta____ kappa____ phi______ omega'___ theta'___ frames
    -      -11.6137   45.0000  300.0000    0.0000    0.0000 39

  6 omega   17.00   59.00   1.0000    2.0000
omega____ theta____ kappa____ phi______ omega'___ theta'___ frames
    -      -11.6137   45.0000  210.0000    0.0000    0.0000 42

  7 omega -115.00  -62.00   1.0000   15.0000
omega____ theta____ kappa____ phi______ omega'___ theta'___ frames
    -      -90.0000  -45.0000  240.0000    0.0000    0.0000 53

  8 omega  -69.00  -11.00   1.0000   15.0000
omega____ theta____ kappa____ phi______ omega'___ theta'___ frames
    -      -90.0000   77.0000   60.0000    0.0000    0.0000 58

  9 omega -118.00  -64.00   1.0000   15.0000
omega____ theta____ kappa____ phi______ omega'___ theta'___ frames
    -      -90.0000   45.0000   60.0000    0.0000    0.0000 54

 10 omega -116.00  -62.00   1.0000   15.0000
omega____ theta____ kappa____ phi______ omega'___ theta'___ frames
    -      -90.0000  113.0000   97.0000    0.0000    0.0000 54

 11 omega   69.00  127.00   1.0000   15.0000
omega____ theta____ kappa____ phi______ omega'___ theta'___ frames
    -       93.5000  -77.0000  210.0000    0.0000    0.0000 58

 12 omega   60.00  118.00   1.0000   15.0000
omega____ theta____ kappa____ phi______ omega'___ theta'___ frames
    -       93.5000   77.0000    0.0000    0.0000    0.0000 58

 13 omega  118.00  178.00   1.0000   15.0000
omega____ theta____ kappa____ phi______ omega'___ theta'___ frames
    -       93.5000    0.0000  270.0000    0.0000    0.0000 60

 14 omega   15.00  127.00   1.0000   15.0000
omega____ theta____ kappa____ phi______ omega'___ theta'___ frames
    -       93.5000  -77.0000  120.0000    0.0000    0.0000 112

 15 omega   68.00  119.00   1.0000   15.0000
omega____ theta____ kappa____ phi______ omega'___ theta'___ frames
    -       93.5000   45.0000    0.0000    0.0000    0.0000 51

 16 omega   76.00  114.00   1.0000   15.0000
omega____ theta____ kappa____ phi______ omega'___ theta'___ frames
    -       93.5000   45.0000   60.0000    0.0000    0.0000 38

 17 omega  115.00  168.00   1.0000   15.0000
omega____ theta____ kappa____ phi______ omega'___ theta'___ frames
    -       93.5000   45.0000  300.0000    0.0000    0.0000 53

 18 omega   82.00  110.00   1.0000   15.0000
omega____ theta____ kappa____ phi______ omega'___ theta'___ frames
    -       93.5000  -77.0000    0.0000    0.0000    0.0000 28

 19 omega   69.00  106.00   1.0000   15.0000
omega____ theta____ kappa____ phi______ omega'___ theta'___ frames
    -       93.5000  -77.0000  300.0000    0.0000    0.0000 37

 20 omega   66.00  118.00   1.0000   15.0000
omega____ theta____ kappa____ phi______ omega'___ theta'___ frames
    -       93.5000   45.0000  210.0000    0.0000    0.0000 52

 21 omega   66.00  159.00   1.0000   15.0000
omega____ theta____ kappa____ phi______ omega'___ theta'___ frames
    -       93.5000   45.0000  270.0000    0.0000    0.0000 93

 22 omega  107.00  178.00   1.0000   15.0000
omega____ theta____ kappa____ phi______ omega'___ theta'___ frames
    -       93.5000    0.0000   30.0000    0.0000    0.0000 71

;
_diffrn_measurement_device_type 'Oxford Diffraction Gemini Ultra'
_diffrn_measurement_method omega-scan
_diffrn_radiation_monochromator mirror
_diffrn_radiation_probe x-ray
_diffrn_radiation_source 'Enhance (Cu) X-ray Source'
_diffrn_radiation_type CuK\a
_diffrn_radiation_wavelength 1.54184
_diffrn_reflns_av_R_equivalents 0.0299
_diffrn_reflns_av_sigmaI/netI 0.0219
_diffrn_reflns_limit_h_max 10
_diffrn_reflns_limit_h_min -11
_diffrn_reflns_limit_k_max 18
_diffrn_reflns_limit_k_min -19
_diffrn_reflns_limit_l_max 60
_diffrn_reflns_limit_l_min -58
_diffrn_reflns_number 58646
_diffrn_reflns_reduction_process
;
;
_diffrn_reflns_theta_full 66.63
_diffrn_reflns_theta_max 66.63
_diffrn_reflns_theta_min 2.84
_diffrn_standards_decay_% 0
_diffrn_standards_number 0
_exptl_absorpt_coefficient_mu 2.889
_exptl_absorpt_correction_T_max 1.00000
_exptl_absorpt_correction_T_min 0.79549
_exptl_absorpt_correction_type multi-scan
_exptl_absorpt_process_details
;
CrysAlis RED, Oxford Diffraction Ltd.,
Version 1.171.32.15 (release 10-01-2008 CrysAlis171 .NET)
Empirical absorption correction using spherical harmonics,
 implemented in SCALE3 ABSPACK scaling algorithm.
;
_exptl_crystal_colour 'translucent, colourless'
_exptl_crystal_density_diffrn 1.389
_exptl_crystal_density_method 'Not Measured'
_exptl_crystal_description prism
_exptl_crystal_F_000 3684
_exptl_crystal_size_max 0.230
_exptl_crystal_size_mid 0.110
_exptl_crystal_size_min 0.080
_refine_diff_density_max 1.424
_refine_diff_density_min -1.383
_refine_diff_density_rms 0.057
_refine_ls_abs_structure_details 'Flack H.D. (1983), Acta Cryst. A39, 876-881'
_refine_ls_abs_structure_Flack -0.010(9)
_refine_ls_extinction_method none
_refine_ls_goodness_of_fit_ref 1.034
_refine_ls_hydrogen_treatment constr
_refine_ls_matrix_type full
_refine_ls_number_parameters 1006
_refine_ls_number_reflns 14747
_refine_ls_number_restraints 0
_refine_ls_restrained_S_all 1.034
_refine_ls_R_factor_all 0.0361
_refine_ls_R_factor_gt 0.0343
_refine_ls_shift/su_max 0.001
_refine_ls_shift/su_mean 0.000
_refine_ls_structure_factor_coef Fsqd
_refine_ls_weighting_details 'calc w=1/[\s^2^(Fo^2^)+(0.0390P)^2^+8.2879P] where P=(Fo^2^+2Fc^2^)/3'
_refine_ls_weighting_scheme calc
_refine_ls_wR_factor_gt 0.0821
_refine_ls_wR_factor_ref 0.0831
_reflns_number_gt 14212
_reflns_number_total 14747
_reflns_threshold_expression I>2\s(I)
_cod_data_source_file jo900222g_si_007.cif
_cod_data_source_block h132
_cod_depositor_comments
;
 Changing the _chemical_formula_sum data item value from
 'C39 H52.5 B N4 O9.5 R2' to 'C39 H52.5 Br2 N4 O9.5'.

 Antanas Vaitkus,
 2017-01-10

The following automatic conversions were performed:
'_symmetry_cell_setting' value 'Orthorhombic' changed to 'orthorhombic'
according to '/home/saulius/struct/CIF-dictionaries/cif_core.dic'
dictionary named 'cif_core.dic' version 2.4.1 from 2010-06-29.

Automatic conversion script
Id: cif_fix_enum 1527 2010-12-29 10:47:43Z saulius 
;
_cod_original_formula_sum 'C39 H52.50 BR2 N4 O9.50'
_cod_database_code 4024532

loop_
_symmetry_equiv_pos_site_id
_symmetry_equiv_pos_as_xyz
1 x,y,z
2 1/2-x,-y,1/2+z
3 1/2+x,1/2-y,-z
4 -x,1/2+y,1/2-z

loop_
_atom_site_aniso_label
_atom_site_aniso_U_11
_atom_site_aniso_U_22
_atom_site_aniso_U_33
_atom_site_aniso_U_23
_atom_site_aniso_U_13
_atom_site_aniso_U_12
Br1 0.0774(3) 0.0451(2) 0.0404(2) 0.0005(2) 0.0032(2) -0.0275(2)
Br2 0.0697(3) 0.0285(2) 0.0311(2) -0.0037(1) -0.0086(2) -0.0095(2)
O1 0.0367(13) 0.0400(13) 0.0213(10) 0.0070(9) 0.0044(9) 0.0032(10)
O2 0.0187(11) 0.0280(11) 0.0267(10) 0.0047(8) 0.0008(8) -0.0011(8)
O3 0.0218(10) 0.0296(11) 0.0220(9) 0.0102(8) -0.0019(8) -0.0030(8)
O4 0.0221(11) 0.0298(11) 0.0215(9) 0.0026(8) -0.0005(8) 0.0022(8)
O5 0.0208(11) 0.0239(10) 0.0364(11) -0.0017(9) -0.0068(8) 0.0051(9)
O6 0.0382(13) 0.0353(12) 0.0194(10) 0.0022(8) 0.0048(9) -0.0053(10)
O7 0.0171(11) 0.0320(11) 0.0279(10) -0.0028(8) -0.0033(8) 0.0026(9)
O8 0.0615(18) 0.081(2) 0.0407(14) -0.0207(14) -0.0292(14) 0.0306(16)
O9 0.0306(12) 0.0440(13) 0.0292(11) 0.0140(10) -0.0035(9) 0.0004(10)
N1 0.0161(12) 0.0323(14) 0.0257(12) 0.0092(10) 0.0014(10) 0.0022(10)
N2 0.0168(12) 0.0252(12) 0.0233(11) 0.0023(9) -0.0022(10) -0.0003(10)
N3 0.0143(12) 0.0218(12) 0.0234(11) -0.0006(9) 0.0007(9) 0.0024(10)
N4 0.0220(13) 0.0263(13) 0.0195(11) -0.0033(9) -0.0007(9) -0.0041(10)
C1 0.0169(14) 0.0400(17) 0.0216(13) 0.0137(12) 0.0048(11) -0.0033(12)
C2 0.0226(16) 0.056(2) 0.0297(15) 0.0145(15) -0.0009(13) -0.0027(15)
C3 0.0298(17) 0.058(2) 0.0301(16) 0.0082(15) -0.0065(14) -0.0160(17)
C4 0.043(2) 0.0375(18) 0.0288(15) 0.0059(13) 0.0054(15) -0.0178(15)
C5 0.0345(18) 0.0354(17) 0.0280(15) 0.0097(14) -0.0004(13) -0.0045(14)
C6 0.0234(16) 0.0369(17) 0.0273(15) 0.0108(13) -0.0033(12) -0.0045(13)
C7 0.0189(15) 0.0353(16) 0.0237(14) 0.0099(12) 0.0045(11) 0.0045(12)
C8 0.0343(18) 0.0415(19) 0.0267(15) 0.0012(13) 0.0057(13) 0.0038(15)
C9 0.0263(16) 0.0319(16) 0.0279(15) 0.0036(12) 0.0027(12) 0.0083(13)
C10 0.0200(15) 0.0266(15) 0.0241(14) 0.0083(11) 0.0019(11) 0.0024(12)
C11 0.0207(16) 0.0236(14) 0.0228(13) 0.0025(11) 0.0018(11) 0.0047(12)
C12 0.0311(17) 0.0284(16) 0.0206(14) 0.0098(11) 0.0011(12) -0.0035(13)
C13 0.051(2) 0.0272(17) 0.0358(17) 0.0082(13) -0.0081(15) -0.0075(15)
C14 0.0297(18) 0.058(2) 0.0255(15) 0.0114(15) 0.0013(13) 0.0031(16)
C15 0.0335(18) 0.0344(17) 0.0279(15) 0.0089(12) -0.0019(13) 0.0012(14)
C16 0.0199(14) 0.0231(14) 0.0210(13) 0.0074(11) 0.0019(12) 0.0003(11)
C17 0.0232(15) 0.0178(13) 0.0260(14) 0.0000(10) -0.0033(12) 0.0011(11)
C18 0.0273(17) 0.0217(14) 0.0358(16) -0.0078(12) -0.0024(12) -0.0048(13)
C19 0.044(2) 0.039(2) 0.068(3) -0.0260(18) -0.0129(19) 0.0069(17)
C20 0.045(2) 0.0408(19) 0.0283(16) -0.0077(14) -0.0002(14) -0.0128(16)
C21 0.0196(15) 0.0232(14) 0.0201(13) -0.0054(10) -0.0018(11) 0.0017(12)
C22 0.0174(14) 0.0215(14) 0.0200(13) -0.0032(10) -0.0005(11) 0.0001(11)
C23 0.0193(15) 0.0337(16) 0.0246(14) -0.0072(12) 0.0048(12) -0.0010(13)
C24 0.0284(17) 0.0418(18) 0.0220(14) -0.0076(12) 0.0020(12) -0.0034(14)
C25 0.0222(15) 0.0261(15) 0.0203(13) 0.0031(11) -0.0019(11) 0.0017(12)
C26 0.0215(14) 0.0229(15) 0.0226(13) 0.0067(11) -0.0049(11) -0.0001(12)
C27 0.0216(15) 0.0289(16) 0.0326(15) 0.0043(12) -0.0004(12) -0.0023(12)
C28 0.0276(17) 0.0327(17) 0.0375(17) 0.0033(13) -0.0091(13) -0.0063(13)
C29 0.047(2) 0.0266(16) 0.0228(14) -0.0006(12) -0.0098(13) -0.0012(14)
C30 0.0334(18) 0.0230(15) 0.0316(15) 0.0008(12) 0.0024(13) 0.0030(13)
C31 0.0247(16) 0.0269(15) 0.0316(15) 0.0023(12) 0.0009(12) -0.0014(12)
C32 0.0218(16) 0.0148(13) 0.0202(13) 0.0015(10) -0.0052(11) 0.0040(11)
C33 0.0333(18) 0.0388(17) 0.0188(13) -0.0044(12) -0.0010(12) -0.0087(14)
C34 0.063(2) 0.0276(17) 0.0224(15) -0.0050(12) -0.0082(16) 0.0102(16)
C35 0.047(2) 0.049(2) 0.0351(18) -0.0070(15) 0.0059(16) 0.0149(18)
C36 0.106(4) 0.039(2) 0.0337(18) -0.0095(16) -0.008(2) -0.008(2)
C37 0.0234(16) 0.053(2) 0.0253(16) -0.0084(14) -0.0007(12) 0.0099(15)
C38 0.037(2) 0.060(2) 0.0435(19) 0.0244(18) 0.0002(16) 0.0099(17)
Br3 0.0356(2) 0.0401(2) 0.0270(2) -0.0112(1) -0.0006(1) -0.0048(2)
Br4 0.0791(4) 0.1209(5) 0.0579(3) -0.0442(3) 0.0375(3) -0.0286(3)
O10 0.0206(10) 0.0318(11) 0.0224(9) 0.0006(8) 0.0016(8) -0.0012(9)
O11 0.0269(11) 0.0163(9) 0.0295(10) 0.0020(8) -0.0076(8) 0.0003(8)
O12 0.0193(10) 0.0158(9) 0.0332(10) 0.0023(8) -0.0008(8) 0.0003(8)
O13 0.0240(10) 0.0178(9) 0.0268(10) 0.0054(8) 0.0007(8) -0.0001(8)
O14 0.0244(10) 0.0149(10) 0.0266(10) -0.0030(7) -0.0024(8) 0.0029(8)
O15 0.0189(10) 0.0371(12) 0.0302(10) -0.0084(9) -0.0053(8) -0.0020(9)
O16 0.0281(11) 0.0203(10) 0.0253(9) 0.0030(8) -0.0029(8) 0.0012(9)
O17 0.0430(14) 0.0317(12) 0.0253(11) -0.0033(9) 0.0008(10) -0.0077(10)
O18 0.0477(14) 0.0254(11) 0.0306(11) 0.0077(8) -0.0064(10) -0.0108(10)
N5 0.0199(12) 0.0150(11) 0.0233(11) 0.0045(9) -0.0046(9) 0.0018(9)
N6 0.0216(13) 0.0148(11) 0.0211(11) 0.0033(9) -0.0004(9) -0.0002(9)
N7 0.0187(12) 0.0115(10) 0.0213(11) -0.0010(9) -0.0009(9) 0.0008(9)
N8 0.0218(13) 0.0180(11) 0.0210(12) 0.0029(9) 0.0003(9) 0.0010(10)
C39 0.0190(14) 0.0210(13) 0.0230(13) 0.0004(11) -0.0036(11) 0.0062(11)
C40 0.0220(15) 0.0240(14) 0.0286(15) 0.0032(12) 0.0006(11) -0.0021(12)
C41 0.0249(15) 0.0232(15) 0.0331(15) -0.0026(12) -0.0010(12) -0.0061(12)
C42 0.0248(15) 0.0294(15) 0.0220(13) -0.0053(11) -0.0045(12) 0.0027(13)
C43 0.0281(15) 0.0262(15) 0.0230(14) 0.0051(12) 0.0007(12) 0.0010(13)
C44 0.0219(15) 0.0204(14) 0.0255(14) 0.0012(11) -0.0052(11) -0.0020(11)
C45 0.0182(14) 0.0184(13) 0.0238(13) 0.0017(11) -0.0003(11) 0.0034(11)
C46 0.0280(16) 0.0368(17) 0.0205(13) 0.0006(11) 0.0018(12) 0.0075(14)
C47 0.0290(16) 0.0196(14) 0.0215(13) -0.0019(10) 0.0001(12) -0.0009(12)
C48 0.0197(14) 0.0181(13) 0.0201(13) 0.0015(10) -0.0024(11) -0.0010(11)
C49 0.0225(15) 0.0138(13) 0.0244(13) -0.0011(10) 0.0004(11) 0.0002(11)
C50 0.0148(14) 0.0310(16) 0.0399(17) 0.0059(13) -0.0028(13) -0.0012(13)
C51 0.0300(19) 0.047(2) 0.048(2) -0.0016(16) 0.0043(15) 0.0108(16)
C52 0.0320(19) 0.0356(18) 0.0463(19) 0.0049(15) -0.0145(15) -0.0061(14)
C53 0.0259(18) 0.043(2) 0.059(2) 0.0189(17) 0.0020(16) -0.0066(15)
C54 0.0148(13) 0.0197(13) 0.0218(13) -0.0003(10) -0.0045(10) -0.0002(11)
C55 0.0207(14) 0.0166(13) 0.0229(13) -0.0028(10) -0.0023(11) 0.0019(11)
C56 0.0341(17) 0.0264(15) 0.0213(14) -0.0046(11) -0.0034(13) 0.0063(13)
C57 0.0362(19) 0.054(2) 0.0255(15) 0.0011(14) 0.0069(14) 0.0025(16)
C58 0.050(2) 0.0384(19) 0.0230(15) -0.0029(13) -0.0079(15) -0.0006(16)
C59 0.0180(14) 0.0188(14) 0.0190(13) -0.0007(10) -0.0003(11) -0.0040(11)
C60 0.0190(14) 0.0162(13) 0.0211(13) -0.0014(10) -0.0014(11) 0.0006(11)
C61 0.0206(15) 0.0216(14) 0.0269(14) -0.0001(11) -0.0018(11) 0.0038(12)
C62 0.0199(15) 0.0409(18) 0.0306(15) -0.0071(14) -0.0007(12) -0.0005(14)
C63 0.0191(14) 0.0211(13) 0.0236(13) -0.0009(11) -0.0049(11) -0.0025(12)
C64 0.0242(16) 0.0242(15) 0.0285(14) -0.0083(11) -0.0030(12) -0.0068(12)
C65 0.0369(18) 0.0326(17) 0.0278(15) -0.0082(13) -0.0049(13) -0.0075(14)
C66 0.059(2) 0.048(2) 0.0263(16) -0.0072(14) -0.0002(16) -0.0225(19)
C67 0.041(2) 0.068(3) 0.041(2) -0.0293(19) 0.0151(17) -0.021(2)
C68 0.036(2) 0.049(2) 0.053(2) -0.0271(18) 0.0051(17) -0.0040(17)
C69 0.0302(18) 0.0310(17) 0.0419(18) -0.0147(14) -0.0062(14) -0.0002(14)
C70 0.0223(15) 0.0145(13) 0.0187(13) -0.0047(10) -0.0028(10) -0.0005(11)
C71 0.0235(15) 0.0234(14) 0.0185(12) 0.0009(10) 0.0025(11) -0.0038(12)
C72 0.0226(15) 0.0341(16) 0.0218(13) 0.0028(12) 0.0035(12) 0.0010(13)
C73 0.0353(18) 0.0318(17) 0.0351(17) 0.0000(13) 0.0089(14) 0.0062(14)
C74 0.0300(18) 0.0425(19) 0.0393(18) 0.0027(14) 0.0085(15) -0.0026(15)
C75 0.0203(15) 0.0279(15) 0.0247(14) 0.0034(11) 0.0008(11) -0.0047(12)
C76 0.069(3) 0.0281(18) 0.055(2) 0.0088(16) -0.009(2) -0.0163(19)
O19 0.0404(16) 0.101(3) 0.0508(16) 0.0316(17) 0.0019(13) -0.0019(16)
C77 0.041(2) 0.074(3) 0.068(3) 0.016(2) -0.008(2) -0.010(2)
C78 0.075(4) 0.094(4) 0.095(4) 0.034(3) -0.020(3) -0.007(3)

loop_
_atom_site_label
_atom_site_type_symbol
_atom_site_thermal_displace_type
_atom_site_fract_x
_atom_site_fract_y
_atom_site_fract_z
_atom_site_occupancy
_atom_site_U_iso_or_equiv
_atom_site_calc_flag
_atom_site_refinement_flags
Br1 Br Uani 0.61345(5) 0.49626(3) -0.07491(1) 1.000 0.0543(1) . .
Br2 Br Uani -0.06743(4) -0.35729(2) -0.09057(1) 1.000 0.0431(1) . .
O1 O Uani 0.5145(2) 0.11512(14) -0.11989(4) 1.000 0.0327(7) . .
O2 O Uani 0.34028(19) -0.01635(12) -0.03694(4) 1.000 0.0245(6) . .
O3 O Uani 0.53631(19) -0.01754(12) -0.01521(4) 1.000 0.0245(6) . .
O4 O Uani 0.23970(19) 0.10128(12) -0.09052(4) 1.000 0.0245(6) . .
O5 O Uani -0.03242(19) 0.19165(12) -0.05359(4) 1.000 0.0270(6) . .
O6 O Uani -0.0482(2) -0.05752(13) 0.00225(4) 1.000 0.0310(7) . .
O7 O Uani -0.22023(19) 0.00400(13) -0.06058(4) 1.000 0.0257(6) . .
O8 O Uani -0.1990(3) 0.01848(19) -0.14413(5) 1.000 0.0611(10) . .
O9 O Uani -0.1114(2) 0.11282(14) -0.11766(4) 1.000 0.0346(7) . .
N1 N Uani 0.5191(3) 0.05362(16) -0.05182(5) 1.000 0.0247(7) . .
N2 N Uani 0.3145(2) 0.16125(14) -0.05366(5) 1.000 0.0218(7) . .
N3 N Uani 0.0868(3) 0.08410(14) -0.03903(4) 1.000 0.0198(7) . .
N4 N Uani -0.0279(3) 0.00902(15) -0.08205(4) 1.000 0.0226(7) . .
C1 C Uani 0.5664(3) 0.21516(19) -0.08727(5) 1.000 0.0262(9) . .
C2 C Uani 0.6763(3) 0.2455(2) -0.07492(6) 1.000 0.0361(10) . .
C3 C Uani 0.6898(4) 0.3294(2) -0.07061(6) 1.000 0.0393(10) . .
C4 C Uani 0.5913(4) 0.3809(2) -0.07878(6) 1.000 0.0364(10) . .
C5 C Uani 0.4790(3) 0.3520(2) -0.09077(6) 1.000 0.0326(10) . .
C6 C Uani 0.4668(3) 0.2691(2) -0.09510(6) 1.000 0.0292(9) . .
C7 C Uani 0.5570(3) 0.12521(18) -0.09351(6) 1.000 0.0260(9) . .
C8 C Uani 0.4726(3) 0.0317(2) -0.12336(6) 1.000 0.0342(10) . .
C9 C Uani 0.4521(3) -0.00433(19) -0.09579(6) 1.000 0.0287(9) . .
C10 C Uani 0.4611(3) 0.07003(17) -0.07744(6) 1.000 0.0236(8) . .
C11 C Uani 0.4545(3) 0.00319(18) -0.03470(5) 1.000 0.0224(8) . .
C12 C Uani 0.4942(3) -0.07469(19) 0.00583(5) 1.000 0.0267(9) . .
C13 C Uani 0.4669(4) -0.1578(2) -0.00636(7) 1.000 0.0380(10) . .
C14 C Uani 0.3794(3) -0.0398(2) 0.02071(6) 1.000 0.0377(10) . .
C15 C Uani 0.6149(3) -0.0782(2) 0.02301(6) 1.000 0.0319(10) . .
C16 C Uani 0.3277(3) 0.11143(17) -0.07456(5) 1.000 0.0213(8) . .
C17 C Uani 0.1986(3) 0.21204(16) -0.05030(5) 1.000 0.0223(8) . .
C18 C Uani 0.2172(3) 0.26753(18) -0.02583(6) 1.000 0.0283(9) . .
C19 C Uani 0.1128(4) 0.3337(2) -0.02479(9) 1.000 0.0503(14) . .
C20 C Uani 0.2204(4) 0.2190(2) -0.00031(6) 1.000 0.0380(11) . .
C21 C Uani 0.0736(3) 0.16142(17) -0.04815(5) 1.000 0.0210(8) . .
C22 C Uani -0.0284(3) 0.03329(17) -0.03468(5) 1.000 0.0196(8) . .
C23 C Uani -0.1169(3) 0.06738(19) -0.01307(5) 1.000 0.0259(9) . .
C24 C Uani -0.0669(3) 0.0243(2) 0.01133(6) 1.000 0.0307(9) . .
C25 C Uani 0.0191(3) -0.05144(18) -0.02216(5) 1.000 0.0229(8) . .
C26 C Uani -0.0031(3) -0.12724(17) -0.03790(5) 1.000 0.0223(8) . .
C27 C Uani -0.1274(3) -0.16174(18) -0.04029(6) 1.000 0.0277(9) . .
C28 C Uani -0.1467(3) -0.2302(2) -0.05588(6) 1.000 0.0326(10) . .
C29 C Uani -0.0406(4) -0.26472(19) -0.06882(6) 1.000 0.0321(10) . .
C30 C Uani 0.0837(3) -0.23209(18) -0.06639(6) 1.000 0.0293(9) . .
C31 C Uani 0.1024(3) -0.16335(18) -0.05073(6) 1.000 0.0277(9) . .
C32 C Uani -0.1020(3) 0.01641(16) -0.06052(5) 1.000 0.0189(8) . .
C33 C Uani -0.0848(3) -0.0267(2) -0.10578(5) 1.000 0.0303(9) . .
C34 C Uani 0.0132(4) -0.0852(2) -0.11929(6) 1.000 0.0377(10) . .
C35 C Uani 0.1112(4) -0.0410(2) -0.13627(7) 1.000 0.0437(11) . .
C36 C Uani -0.0586(5) -0.1514(2) -0.13435(7) 1.000 0.0596(16) . .
C37 C Uani -0.1377(3) 0.0367(2) -0.12485(6) 1.000 0.0339(10) . .
C38 C Uani -0.1621(4) 0.1758(3) -0.13484(7) 1.000 0.0468(11) . .
Br3 Br Uani 0.31169(3) -0.18979(2) 0.35512(1) 1.000 0.0342(1) . .
Br4 Br Uani -0.01251(6) -0.25512(4) 0.07501(1) 1.000 0.0860(2) . .
O10 O Uani 0.36230(19) -0.31211(13) 0.22744(4) 1.000 0.0249(6) . .
O11 O Uani -0.1304(2) -0.32756(11) 0.21672(4) 1.000 0.0242(6) . .
O12 O Uani -0.15618(19) -0.44501(11) 0.24009(4) 1.000 0.0228(6) . .
O13 O Uani 0.13606(19) -0.18554(11) 0.21785(4) 1.000 0.0229(6) . .
O14 O Uani -0.1348(2) -0.02481(11) 0.23500(4) 1.000 0.0220(6) . .
O15 O Uani -0.4284(2) -0.17802(13) 0.17564(4) 1.000 0.0287(6) . .
O16 O Uani -0.1996(2) -0.00844(12) 0.16679(4) 1.000 0.0246(6) . .
O17 O Uani 0.0858(2) 0.07358(13) 0.19418(4) 1.000 0.0333(7) . .
O18 O Uani 0.0754(2) 0.10212(13) 0.15120(4) 1.000 0.0346(7) . .
N5 N Uani 0.0337(2) -0.37965(14) 0.24189(5) 1.000 0.0194(7) . .
N6 N Uani 0.0178(2) -0.21542(14) 0.25388(5) 1.000 0.0192(7) . .
N7 N Uani -0.1664(2) -0.15145(15) 0.21909(4) 1.000 0.0172(6) . .
N8 N Uani -0.0247(2) -0.08210(15) 0.17941(5) 1.000 0.0203(7) . .
C39 C Uani 0.2860(3) -0.30758(17) 0.27189(5) 1.000 0.0210(8) . .
C40 C Uani 0.3498(3) -0.23340(18) 0.27544(6) 1.000 0.0249(8) . .
C41 C Uani 0.3617(3) -0.19955(19) 0.30024(6) 1.000 0.0271(9) . .
C42 C Uani 0.3079(3) -0.24022(18) 0.32147(5) 1.000 0.0254(8) . .
C43 C Uani 0.2469(3) -0.31444(19) 0.31861(6) 1.000 0.0258(8) . .
C44 C Uani 0.2365(3) -0.34850(18) 0.29372(5) 1.000 0.0226(8) . .
C45 C Uani 0.2677(3) -0.34372(17) 0.24490(5) 1.000 0.0201(8) . .
C46 C Uani 0.3191(3) -0.32891(19) 0.20104(5) 1.000 0.0284(9) . .
C47 C Uani 0.1719(3) -0.34596(17) 0.20242(5) 1.000 0.0234(8) . .
C48 C Uani 0.1335(3) -0.32665(16) 0.23094(5) 1.000 0.0193(8) . .
C49 C Uani -0.0890(3) -0.38009(16) 0.23160(5) 1.000 0.0202(8) . .
C50 C Uani -0.3016(3) -0.44347(19) 0.24067(6) 1.000 0.0286(9) . .
C51 C Uani -0.3462(4) -0.3691(2) 0.25623(7) 1.000 0.0417(11) . .
C52 C Uani -0.3563(4) -0.4458(2) 0.21303(7) 1.000 0.0380(11) . .
C53 C Uani -0.3312(4) -0.5218(2) 0.25528(8) 1.000 0.0426(11) . .
C54 C Uani 0.0961(3) -0.23624(16) 0.23368(5) 1.000 0.0188(8) . .
C55 C Uani -0.0219(3) -0.13060(16) 0.25776(5) 1.000 0.0201(8) . .
C56 C Uani -0.0854(3) -0.11586(18) 0.28470(5) 1.000 0.0273(9) . .
C57 C Uani -0.2086(4) -0.1674(2) 0.28900(6) 1.000 0.0386(10) . .
C58 C Uani 0.0144(4) -0.1267(2) 0.30685(6) 1.000 0.0371(10) . .
C59 C Uani -0.1121(3) -0.09837(16) 0.23631(5) 1.000 0.0186(8) . .
C60 C Uani -0.2407(3) -0.11992(16) 0.19690(5) 1.000 0.0188(8) . .
C61 C Uani -0.3688(3) -0.07712(17) 0.20520(6) 1.000 0.0230(8) . .
C62 C Uani -0.4730(3) -0.1411(2) 0.19951(6) 1.000 0.0305(9) . .
C63 C Uani -0.2933(3) -0.19495(17) 0.17994(5) 1.000 0.0213(8) . .
C64 C Uani -0.2269(3) -0.21020(18) 0.15421(6) 1.000 0.0256(9) . .
C65 C Uani -0.2497(3) -0.1591(2) 0.13285(6) 1.000 0.0324(10) . .
C66 C Uani -0.1835(4) -0.1717(2) 0.10950(6) 1.000 0.0444(11) . .
C67 C Uani -0.0964(4) -0.2366(3) 0.10768(7) 1.000 0.0500(14) . .
C68 C Uani -0.0744(4) -0.2890(2) 0.12842(8) 1.000 0.0460(12) . .
C69 C Uani -0.1399(3) -0.2751(2) 0.15181(7) 1.000 0.0344(10) . .
C70 C Uani -0.1527(3) -0.06370(16) 0.18008(5) 1.000 0.0185(8) . .
C71 C Uani 0.0639(3) -0.03635(17) 0.16258(5) 1.000 0.0218(8) . .
C72 C Uani 0.2002(3) -0.07666(19) 0.16301(5) 1.000 0.0262(8) . .
C73 C Uani 0.1947(4) -0.16084(19) 0.14988(6) 1.000 0.0341(10) . .
C74 C Uani 0.3051(3) -0.0236(2) 0.15002(7) 1.000 0.0373(11) . .
C75 C Uani 0.0742(3) 0.05192(18) 0.17187(5) 1.000 0.0243(8) . .
C76 C Uani 0.1019(5) 0.1866(2) 0.15731(8) 1.000 0.0507(13) . .
O19 O Uani -0.2716(3) 0.0632(2) 0.11911(6) 1.000 0.0641(13) . .
C77 C Uani -0.4073(4) 0.0700(3) 0.12365(10) 1.000 0.0610(16) . .
C78 C Uani -0.4770(6) 0.1039(4) 0.10070(12) 1.000 0.088(2) . .
H1N H Uiso 0.599(4) 0.047(2) -0.0513(7) 1.000 0.0300 . .
H2 H Uiso 0.74330 0.20920 -0.06930 1.000 0.0440 calc R
H2N H Uiso 0.389(4) 0.174(2) -0.0454(6) 1.000 0.0260 . .
H3 H Uiso 0.76560 0.35050 -0.06220 1.000 0.0470 calc R
H3N H Uiso 0.157(4) 0.064(2) -0.0376(7) 1.000 0.0240 . .
H4N H Uiso 0.044(4) 0.029(2) -0.0823(7) 1.000 0.0270 . .
H5 H Uiso 0.41130 0.38850 -0.09590 1.000 0.0390 calc R
H6 H Uiso 0.39040 0.24840 -0.10340 1.000 0.0350 calc R
H7 H Uiso 0.64690 0.10130 -0.09200 1.000 0.0310 calc R
H8A H Uiso 0.54020 0.00030 -0.13300 1.000 0.0410 calc R
H8B H Uiso 0.38980 0.02980 -0.13350 1.000 0.0410 calc R
H9A H Uiso 0.36520 -0.03100 -0.09440 1.000 0.0340 calc R
H9B H Uiso 0.52110 -0.04490 -0.09160 1.000 0.0340 calc R
H13A H Uiso 0.39380 -0.15310 -0.01880 1.000 0.0450 calc R
H13B H Uiso 0.44400 -0.19690 0.00750 1.000 0.0450 calc R
H13C H Uiso 0.54530 -0.17690 -0.01560 1.000 0.0450 calc R
H14A H Uiso 0.35500 -0.07710 0.03490 1.000 0.0450 calc R
H14B H Uiso 0.30490 -0.03290 0.00880 1.000 0.0450 calc R
H14C H Uiso 0.40380 0.01340 0.02810 1.000 0.0450 calc R
H15A H Uiso 0.69060 -0.09490 0.01240 1.000 0.0380 calc R
H15B H Uiso 0.60100 -0.11790 0.03710 1.000 0.0380 calc R
H15C H Uiso 0.63130 -0.02410 0.03060 1.000 0.0380 calc R
H17 H Uiso 0.19050 0.24810 -0.06610 1.000 0.0270 calc R
H18 H Uiso 0.30400 0.29540 -0.02770 1.000 0.0340 calc R
H19A H Uiso 0.02590 0.30830 -0.02380 1.000 0.0600 calc R
H19B H Uiso 0.11830 0.36750 -0.04060 1.000 0.0600 calc R
H19C H Uiso 0.12680 0.36790 -0.00930 1.000 0.0600 calc R
H20A H Uiso 0.29380 0.18040 -0.00070 1.000 0.0460 calc R
H20B H Uiso 0.13790 0.18890 0.00170 1.000 0.0460 calc R
H20C H Uiso 0.23150 0.25650 0.01450 1.000 0.0460 calc R
H23A H Uiso -0.10730 0.12740 -0.01150 1.000 0.0310 calc R
H23B H Uiso -0.21010 0.05400 -0.01640 1.000 0.0310 calc R
H24A H Uiso 0.01650 0.04850 0.01750 1.000 0.0370 calc R
H24B H Uiso -0.13220 0.02650 0.02570 1.000 0.0370 calc R
H25 H Uiso 0.11510 -0.04700 -0.01840 1.000 0.0270 calc R
H27 H Uiso -0.19950 -0.13820 -0.03120 1.000 0.0330 calc R
H28 H Uiso -0.23180 -0.25330 -0.05770 1.000 0.0390 calc R
H30 H Uiso 0.15580 -0.25630 -0.07530 1.000 0.0350 calc R
H31 H Uiso 0.18790 -0.14100 -0.04880 1.000 0.0330 calc R
H33 H Uiso -0.16120 -0.06060 -0.10010 1.000 0.0360 calc R
H34 H Uiso 0.06380 -0.11300 -0.10510 1.000 0.0450 calc R
H35A H Uiso 0.16100 -0.00220 -0.12550 1.000 0.0520 calc R
H35B H Uiso 0.06490 -0.01140 -0.15020 1.000 0.0520 calc R
H35C H Uiso 0.17150 -0.08070 -0.14410 1.000 0.0520 calc R
H36A H Uiso -0.11320 -0.12630 -0.14800 1.000 0.0710 calc R
H36B H Uiso -0.11430 -0.18250 -0.12230 1.000 0.0710 calc R
H36C H Uiso 0.00530 -0.18820 -0.14250 1.000 0.0710 calc R
H38A H Uiso -0.25780 0.17150 -0.13580 1.000 0.0560 calc R
H38B H Uiso -0.12490 0.16890 -0.15240 1.000 0.0560 calc R
H38C H Uiso -0.13780 0.22960 -0.12800 1.000 0.0560 calc R
H5N H Uiso 0.055(3) -0.422(2) 0.2489(7) 1.000 0.0230 . .
H6N H Uiso -0.005(3) -0.250(2) 0.2632(7) 1.000 0.0230 . .
H7N H Uiso -0.148(3) -0.198(2) 0.2195(6) 1.000 0.0210 . .
H8N H Uiso 0.009(4) -0.113(2) 0.1897(7) 1.000 0.0240 . .
H40 H Uiso 0.38570 -0.20560 0.26070 1.000 0.0300 calc R
H41 H Uiso 0.40610 -0.14910 0.30260 1.000 0.0320 calc R
H43 H Uiso 0.21230 -0.34220 0.33340 1.000 0.0310 calc R
H44 H Uiso 0.19520 -0.40010 0.29160 1.000 0.0270 calc R
H45 H Uiso 0.28020 -0.40420 0.24610 1.000 0.0240 calc R
H46A H Uiso 0.36610 -0.37690 0.19390 1.000 0.0340 calc R
H46B H Uiso 0.33650 -0.28140 0.18960 1.000 0.0340 calc R
H47A H Uiso 0.15310 -0.40380 0.19810 1.000 0.0280 calc R
H47B H Uiso 0.12330 -0.31050 0.19000 1.000 0.0280 calc R
H51A H Uiso -0.44210 -0.36910 0.25750 1.000 0.0500 calc R
H51B H Uiso -0.31710 -0.31920 0.24730 1.000 0.0500 calc R
H51C H Uiso -0.30820 -0.37110 0.27390 1.000 0.0500 calc R
H52A H Uiso -0.32830 -0.39680 0.20350 1.000 0.0460 calc R
H52B H Uiso -0.45240 -0.44740 0.21380 1.000 0.0460 calc R
H52C H Uiso -0.32380 -0.49460 0.20400 1.000 0.0460 calc R
H53A H Uiso -0.42590 -0.52620 0.25820 1.000 0.0510 calc R
H53B H Uiso -0.28570 -0.52140 0.27220 1.000 0.0510 calc R
H53C H Uiso -0.30100 -0.56860 0.24490 1.000 0.0510 calc R
H55 H Uiso 0.05980 -0.09680 0.25720 1.000 0.0240 calc R
H56 H Uiso -0.11370 -0.05740 0.28510 1.000 0.0330 calc R
H57A H Uiso -0.18590 -0.22550 0.28800 1.000 0.0460 calc R
H57B H Uiso -0.27350 -0.15440 0.27550 1.000 0.0460 calc R
H57C H Uiso -0.24540 -0.15540 0.30630 1.000 0.0460 calc R
H58A H Uiso 0.08650 -0.08770 0.30450 1.000 0.0440 calc R
H58B H Uiso 0.04920 -0.18260 0.30640 1.000 0.0440 calc R
H58C H Uiso -0.02850 -0.11690 0.32380 1.000 0.0440 calc R
H61A H Uiso -0.36710 -0.06280 0.22410 1.000 0.0280 calc R
H61B H Uiso -0.38380 -0.02690 0.19480 1.000 0.0280 calc R
H62A H Uiso -0.47820 -0.18180 0.21380 1.000 0.0370 calc R
H62B H Uiso -0.56020 -0.11550 0.19710 1.000 0.0370 calc R
H63 H Uiso -0.28640 -0.24570 0.19080 1.000 0.0260 calc R
H65 H Uiso -0.31090 -0.11560 0.13430 1.000 0.0390 calc R
H66 H Uiso -0.19750 -0.13650 0.09500 1.000 0.0530 calc R
H68 H Uiso -0.01540 -0.33360 0.12670 1.000 0.0550 calc R
H69 H Uiso -0.12510 -0.31030 0.16630 1.000 0.0410 calc R
H71 H Uiso 0.02920 -0.03710 0.14420 1.000 0.0260 calc R
H72 H Uiso 0.22580 -0.08480 0.18180 1.000 0.0310 calc R
H73A H Uiso 0.16690 -0.15460 0.13160 1.000 0.0410 calc R
H73B H Uiso 0.13190 -0.19560 0.15920 1.000 0.0410 calc R
H73C H Uiso 0.28180 -0.18610 0.15040 1.000 0.0410 calc R
H74A H Uiso 0.31010 0.02920 0.15900 1.000 0.0450 calc R
H74B H Uiso 0.28230 -0.01480 0.13160 1.000 0.0450 calc R
H74C H Uiso 0.39020 -0.05120 0.15110 1.000 0.0450 calc R
H76A H Uiso 0.18800 0.19110 0.16570 1.000 0.0610 calc R
H76B H Uiso 0.03420 0.20730 0.16920 1.000 0.0610 calc R
H76C H Uiso 0.10130 0.21890 0.14110 1.000 0.0610 calc R
H77A H Uiso -0.42240 0.10590 0.13900 1.000 0.0730 calc R
H77B H Uiso -0.44340 0.01540 0.12780 1.000 0.0730 calc R
H78A H Uiso -0.46390 0.06790 0.08560 1.000 0.1060 calc R
H78B H Uiso -0.44240 0.15840 0.09670 1.000 0.1060 calc R
H78C H Uiso -0.57090 0.10790 0.10460 1.000 0.1060 calc R

loop_
_atom_type_symbol
_atom_type_description
_atom_type_scat_dispersion_real
_atom_type_scat_dispersion_imag
_atom_type_scat_source
O O 0.0492 0.0322 'International Tables Vol C Tables 4.2.6.8 and 6.1.1.4'
N N 0.0311 0.0180 'International Tables Vol C Tables 4.2.6.8 and 6.1.1.4'
Br Br -0.6763 1.2805 'International Tables Vol C Tables 4.2.6.8 and 6.1.1.4'
H H 0.0000 0.0000 'International Tables Vol C Tables 4.2.6.8 and 6.1.1.4'
C C 0.0181 0.0091 'International Tables Vol C Tables 4.2.6.8 and 6.1.1.4'

loop_
_geom_angle_atom_site_label_1
_geom_angle_atom_site_label_2
_geom_angle_atom_site_label_3
_geom_angle
_geom_angle_site_symmetry_1
_geom_angle_site_symmetry_2
_geom_angle_site_symmetry_3
_geom_angle_publ_flag
C7 O1 C8 108.4(2) . . . yes
C11 O3 C12 121.0(2) . . . yes
C24 O6 C25 106.4(2) . . . yes
C37 O9 C38 115.4(3) . . . yes
C45 O10 C46 108.1(2) . . . yes
C49 O12 C50 120.4(2) . . . yes
C62 O15 C63 105.0(2) . . . yes
C75 O18 C76 114.9(2) . . . yes
C10 N1 C11 119.1(3) . . . yes
C16 N2 C17 121.3(2) . . . yes
C21 N3 C22 120.4(3) . . . yes
C32 N4 C33 119.4(3) . . . yes
C10 N1 H1N 117(2) . . . no
C11 N1 H1N 112(2) . . . no
C17 N2 H2N 120(2) . . . no
C16 N2 H2N 115(2) . . . no
C21 N3 H3N 121(3) . . . no
C22 N3 H3N 119(3) . . . no
C32 N4 H4N 120(3) . . . no
C33 N4 H4N 121(3) . . . no
C48 N5 C49 120.1(2) . . . yes
C54 N6 C55 120.6(2) . . . yes
C59 N7 C60 119.3(2) . . . yes
C70 N8 C71 120.3(2) . . . yes
C48 N5 H5N 120(2) . . . no
C49 N5 H5N 114(2) . . . no
C55 N6 H6N 122(2) . . . no
C54 N6 H6N 118(2) . . . no
C60 N7 H7N 119(2) . . . no
C59 N7 H7N 121(2) . . . no
C70 N8 H8N 123(3) . . . no
C71 N8 H8N 116(3) . . . no
C6 C1 C7 120.5(3) . . . no
C2 C1 C7 120.0(3) . . . no
C2 C1 C6 119.5(3) . . . no
C1 C2 C3 120.4(3) . . . no
C2 C3 C4 118.9(3) . . . no
C3 C4 C5 122.0(3) . . . no
Br1 C4 C5 118.8(3) . . . yes
Br1 C4 C3 119.2(3) . . . yes
C4 C5 C6 118.8(3) . . . no
C1 C6 C5 120.5(3) . . . no
O1 C7 C1 109.4(2) . . . yes
O1 C7 C10 103.8(2) . . . yes
C1 C7 C10 119.5(2) . . . no
O1 C8 C9 106.9(2) . . . yes
C8 C9 C10 104.2(2) . . . no
N1 C10 C16 110.9(2) . . . yes
C7 C10 C16 110.6(2) . . . no
N1 C10 C9 115.1(2) . . . yes
N1 C10 C7 108.8(2) . . . yes
C7 C10 C9 100.1(2) . . . no
C9 C10 C16 110.9(2) . . . no
O3 C11 N1 109.0(3) . . . yes
O2 C11 N1 124.1(3) . . . yes
O2 C11 O3 126.9(3) . . . yes
O3 C12 C15 102.0(2) . . . yes
O3 C12 C14 110.4(2) . . . yes
O3 C12 C13 108.7(2) . . . yes
C13 C12 C14 113.7(3) . . . no
C13 C12 C15 110.6(3) . . . no
C14 C12 C15 110.8(2) . . . no
N2 C16 C10 115.7(2) . . . yes
O4 C16 N2 122.3(3) . . . yes
O4 C16 C10 122.0(2) . . . yes
C18 C17 C21 111.2(2) . . . no
N2 C17 C18 109.2(2) . . . yes
N2 C17 C21 112.2(2) . . . yes
C17 C18 C20 112.5(2) . . . no
C17 C18 C19 111.0(3) . . . no
C19 C18 C20 110.9(3) . . . no
O5 C21 N3 123.0(3) . . . yes
N3 C21 C17 116.7(3) . . . yes
O5 C21 C17 120.3(2) . . . yes
N3 C22 C23 112.2(2) . . . yes
C23 C22 C32 113.2(2) . . . no
C23 C22 C25 102.0(2) . . . no
N3 C22 C25 108.1(2) . . . yes
C25 C22 C32 109.4(2) . . . no
N3 C22 C32 111.4(2) . . . yes
C22 C23 C24 102.9(2) . . . no
O6 C24 C23 102.4(2) . . . yes
O6 C25 C26 109.8(2) . . . yes
O6 C25 C22 105.3(2) . . . yes
C22 C25 C26 117.3(2) . . . no
C25 C26 C27 121.4(3) . . . no
C27 C26 C31 119.4(3) . . . no
C25 C26 C31 119.2(3) . . . no
C26 C27 C28 120.4(3) . . . no
C27 C28 C29 119.4(3) . . . no
C28 C29 C30 121.0(3) . . . no
Br2 C29 C30 119.6(3) . . . yes
Br2 C29 C28 119.4(3) . . . yes
C29 C30 C31 119.3(3) . . . no
C26 C31 C30 120.5(3) . . . no
O7 C32 C22 120.8(2) . . . yes
O7 C32 N4 122.7(3) . . . yes
N4 C32 C22 116.3(3) . . . yes
C34 C33 C37 111.5(2) . . . no
N4 C33 C34 111.1(3) . . . yes
N4 C33 C37 113.4(3) . . . yes
C35 C34 C36 111.8(3) . . . no
C33 C34 C35 112.8(3) . . . no
C33 C34 C36 110.9(3) . . . no
O8 C37 O9 124.3(3) . . . yes
O9 C37 C33 113.1(3) . . . yes
O8 C37 C33 122.5(3) . . . yes
C1 C2 H2 120.00 . . . no
C3 C2 H2 120.00 . . . no
C4 C3 H3 121.00 . . . no
C2 C3 H3 121.00 . . . no
C6 C5 H5 121.00 . . . no
C4 C5 H5 121.00 . . . no
C5 C6 H6 120.00 . . . no
C1 C6 H6 120.00 . . . no
O1 C7 H7 108.00 . . . no
C1 C7 H7 108.00 . . . no
C10 C7 H7 108.00 . . . no
C9 C8 H8A 110.00 . . . no
O1 C8 H8A 110.00 . . . no
O1 C8 H8B 110.00 . . . no
H8A C8 H8B 109.00 . . . no
C9 C8 H8B 110.00 . . . no
H9A C9 H9B 109.00 . . . no
C10 C9 H9A 111.00 . . . no
C10 C9 H9B 111.00 . . . no
C8 C9 H9B 111.00 . . . no
C8 C9 H9A 111.00 . . . no
C12 C13 H13C 109.00 . . . no
C12 C13 H13A 109.00 . . . no
C12 C13 H13B 109.00 . . . no
H13A C13 H13C 110.00 . . . no
H13B C13 H13C 109.00 . . . no
H13A C13 H13B 110.00 . . . no
C12 C14 H14B 110.00 . . . no
C12 C14 H14A 109.00 . . . no
H14B C14 H14C 109.00 . . . no
H14A C14 H14C 110.00 . . . no
H14A C14 H14B 109.00 . . . no
C12 C14 H14C 109.00 . . . no
H15A C15 H15B 109.00 . . . no
C12 C15 H15A 109.00 . . . no
C12 C15 H15C 109.00 . . . no
H15B C15 H15C 110.00 . . . no
C12 C15 H15B 109.00 . . . no
H15A C15 H15C 110.00 . . . no
N2 C17 H17 108.00 . . . no
C18 C17 H17 108.00 . . . no
C21 C17 H17 108.00 . . . no
C20 C18 H18 107.00 . . . no
C19 C18 H18 107.00 . . . no
C17 C18 H18 107.00 . . . no
H19B C19 H19C 109.00 . . . no
C18 C19 H19C 109.00 . . . no
H19A C19 H19B 109.00 . . . no
H19A C19 H19C 109.00 . . . no
C18 C19 H19B 109.00 . . . no
C18 C19 H19A 109.00 . . . no
C18 C20 H20B 109.00 . . . no
C18 C20 H20A 110.00 . . . no
H20A C20 H20C 109.00 . . . no
C18 C20 H20C 110.00 . . . no
H20A C20 H20B 109.00 . . . no
H20B C20 H20C 109.00 . . . no
H23A C23 H23B 109.00 . . . no
C22 C23 H23B 111.00 . . . no
C22 C23 H23A 111.00 . . . no
C24 C23 H23A 111.00 . . . no
C24 C23 H23B 111.00 . . . no
C23 C24 H24A 111.00 . . . no
H24A C24 H24B 109.00 . . . no
C23 C24 H24B 111.00 . . . no
O6 C24 H24B 111.00 . . . no
O6 C24 H24A 111.00 . . . no
C26 C25 H25 108.00 . . . no
C22 C25 H25 108.00 . . . no
O6 C25 H25 108.00 . . . no
C26 C27 H27 120.00 . . . no
C28 C27 H27 120.00 . . . no
C27 C28 H28 120.00 . . . no
C29 C28 H28 120.00 . . . no
C29 C30 H30 120.00 . . . no
C31 C30 H30 120.00 . . . no
C30 C31 H31 120.00 . . . no
C26 C31 H31 120.00 . . . no
C37 C33 H33 107.00 . . . no
N4 C33 H33 107.00 . . . no
C34 C33 H33 107.00 . . . no
C36 C34 H34 107.00 . . . no
C35 C34 H34 107.00 . . . no
C33 C34 H34 107.00 . . . no
C34 C35 H35C 109.00 . . . no
C34 C35 H35A 109.00 . . . no
C34 C35 H35B 110.00 . . . no
H35A C35 H35C 109.00 . . . no
H35B C35 H35C 110.00 . . . no
H35A C35 H35B 110.00 . . . no
C34 C36 H36A 110.00 . . . no
H36A C36 H36C 109.00 . . . no
C34 C36 H36B 109.00 . . . no
C34 C36 H36C 109.00 . . . no
H36B C36 H36C 109.00 . . . no
H36A C36 H36B 109.00 . . . no
H38A C38 H38B 109.00 . . . no
O9 C38 H38A 110.00 . . . no
H38A C38 H38C 110.00 . . . no
H38B C38 H38C 109.00 . . . no
O9 C38 H38B 109.00 . . . no
O9 C38 H38C 110.00 . . . no
C40 C39 C44 119.0(3) . . . no
C40 C39 C45 121.3(2) . . . no
C44 C39 C45 119.7(3) . . . no
C39 C40 C41 120.6(3) . . . no
C40 C41 C42 119.1(3) . . . no
Br3 C42 C43 119.2(2) . . . yes
C41 C42 C43 121.5(3) . . . no
Br3 C42 C41 119.2(2) . . . yes
C42 C43 C44 119.1(3) . . . no
C39 C44 C43 120.6(3) . . . no
O10 C45 C39 110.3(2) . . . yes
O10 C45 C48 104.2(2) . . . yes
C39 C45 C48 116.9(2) . . . no
O10 C46 C47 107.0(2) . . . yes
C46 C47 C48 104.8(2) . . . no
C47 C48 C54 110.3(2) . . . no
C45 C48 C54 110.3(2) . . . no
N5 C48 C45 109.4(2) . . . yes
N5 C48 C47 114.8(2) . . . yes
N5 C48 C54 111.6(2) . . . yes
C45 C48 C47 99.8(2) . . . no
O11 C49 N5 123.7(3) . . . yes
O12 C49 N5 110.6(2) . . . yes
O11 C49 O12 125.7(3) . . . yes
O12 C50 C51 108.8(3) . . . yes
O12 C50 C52 110.4(3) . . . yes
C51 C50 C52 113.3(3) . . . no
C51 C50 C53 111.2(3) . . . no
O12 C50 C53 101.2(2) . . . yes
C52 C50 C53 111.3(3) . . . no
O13 C54 N6 121.9(2) . . . yes
O13 C54 C48 120.6(2) . . . yes
N6 C54 C48 117.4(2) . . . yes
N6 C55 C56 112.8(2) . . . yes
N6 C55 C59 113.5(2) . . . yes
C56 C55 C59 109.5(2) . . . no
C55 C56 C58 111.2(3) . . . no
C57 C56 C58 112.1(2) . . . no
C55 C56 C57 112.8(2) . . . no
O14 C59 N7 121.1(3) . . . yes
O14 C59 C55 119.5(2) . . . yes
N7 C59 C55 119.4(2) . . . yes
N7 C60 C61 112.9(2) . . . yes
N7 C60 C63 108.9(2) . . . yes
C61 C60 C70 112.0(2) . . . no
N7 C60 C70 109.9(2) . . . yes
C61 C60 C63 102.4(2) . . . no
C63 C60 C70 110.7(2) . . . no
C60 C61 C62 103.1(2) . . . no
O15 C62 C61 103.4(2) . . . yes
C60 C63 C64 116.8(2) . . . no
O15 C63 C60 105.0(2) . . . yes
O15 C63 C64 109.6(2) . . . yes
C63 C64 C69 119.6(3) . . . no
C65 C64 C69 119.8(3) . . . no
C63 C64 C65 120.6(3) . . . no
C64 C65 C66 120.1(3) . . . no
C65 C66 C67 118.9(3) . . . no
Br4 C67 C66 118.0(3) . . . yes
Br4 C67 C68 120.0(3) . . . yes
C66 C67 C68 121.9(3) . . . no
C67 C68 C69 118.6(3) . . . no
C64 C69 C68 120.6(3) . . . no
O16 C70 N8 122.1(3) . . . yes
O16 C70 C60 121.3(3) . . . yes
N8 C70 C60 116.5(2) . . . yes
N8 C71 C72 109.4(2) . . . yes
C72 C71 C75 109.9(2) . . . no
N8 C71 C75 110.3(2) . . . yes
C71 C72 C74 112.5(2) . . . no
C73 C72 C74 110.3(3) . . . no
C71 C72 C73 110.3(3) . . . no
O17 C75 C71 125.7(3) . . . yes
O18 C75 C71 109.8(2) . . . yes
O17 C75 O18 124.5(3) . . . yes
C39 C40 H40 120.00 . . . no
C41 C40 H40 120.00 . . . no
C40 C41 H41 120.00 . . . no
C42 C41 H41 121.00 . . . no
C42 C43 H43 121.00 . . . no
C44 C43 H43 120.00 . . . no
C39 C44 H44 120.00 . . . no
C43 C44 H44 120.00 . . . no
O10 C45 H45 108.00 . . . no
C39 C45 H45 108.00 . . . no
C48 C45 H45 108.00 . . . no
O10 C46 H46A 110.00 . . . no
O10 C46 H46B 110.00 . . . no
C47 C46 H46A 110.00 . . . no
C47 C46 H46B 110.00 . . . no
H46A C46 H46B 109.00 . . . no
C46 C47 H47A 111.00 . . . no
C46 C47 H47B 111.00 . . . no
C48 C47 H47A 111.00 . . . no
C48 C47 H47B 111.00 . . . no
H47A C47 H47B 109.00 . . . no
C50 C51 H51A 109.00 . . . no
C50 C51 H51B 109.00 . . . no
C50 C51 H51C 110.00 . . . no
H51A C51 H51B 109.00 . . . no
H51A C51 H51C 109.00 . . . no
H51B C51 H51C 110.00 . . . no
C50 C52 H52A 109.00 . . . no
C50 C52 H52B 109.00 . . . no
C50 C52 H52C 109.00 . . . no
H52A C52 H52B 109.00 . . . no
H52A C52 H52C 110.00 . . . no
H52B C52 H52C 110.00 . . . no
C50 C53 H53A 109.00 . . . no
C50 C53 H53B 109.00 . . . no
C50 C53 H53C 109.00 . . . no
H53A C53 H53B 109.00 . . . no
H53A C53 H53C 110.00 . . . no
H53B C53 H53C 109.00 . . . no
N6 C55 H55 107.00 . . . no
C56 C55 H55 107.00 . . . no
C59 C55 H55 107.00 . . . no
C55 C56 H56 107.00 . . . no
C57 C56 H56 107.00 . . . no
C58 C56 H56 107.00 . . . no
C56 C57 H57A 109.00 . . . no
C56 C57 H57B 110.00 . . . no
C56 C57 H57C 109.00 . . . no
H57A C57 H57B 110.00 . . . no
H57A C57 H57C 109.00 . . . no
H57B C57 H57C 109.00 . . . no
C56 C58 H58A 109.00 . . . no
C56 C58 H58B 109.00 . . . no
C56 C58 H58C 110.00 . . . no
H58A C58 H58B 109.00 . . . no
H58A C58 H58C 110.00 . . . no
H58B C58 H58C 110.00 . . . no
C60 C61 H61A 111.00 . . . no
C60 C61 H61B 111.00 . . . no
C62 C61 H61A 111.00 . . . no
C62 C61 H61B 111.00 . . . no
H61A C61 H61B 109.00 . . . no
O15 C62 H62A 111.00 . . . no
O15 C62 H62B 111.00 . . . no
C61 C62 H62A 111.00 . . . no
C61 C62 H62B 111.00 . . . no
H62A C62 H62B 109.00 . . . no
O15 C63 H63 108.00 . . . no
C60 C63 H63 108.00 . . . no
C64 C63 H63 108.00 . . . no
C64 C65 H65 120.00 . . . no
C66 C65 H65 120.00 . . . no
C65 C66 H66 120.00 . . . no
C67 C66 H66 121.00 . . . no
C67 C68 H68 121.00 . . . no
C69 C68 H68 121.00 . . . no
C64 C69 H69 120.00 . . . no
C68 C69 H69 120.00 . . . no
N8 C71 H71 109.00 . . . no
C72 C71 H71 109.00 . . . no
C75 C71 H71 109.00 . . . no
C71 C72 H72 108.00 . . . no
C73 C72 H72 108.00 . . . no
C74 C72 H72 108.00 . . . no
C72 C73 H73A 109.00 . . . no
C72 C73 H73B 110.00 . . . no
C72 C73 H73C 110.00 . . . no
H73A C73 H73B 109.00 . . . no
H73A C73 H73C 109.00 . . . no
H73B C73 H73C 110.00 . . . no
C72 C74 H74A 110.00 . . . no
C72 C74 H74B 109.00 . . . no
C72 C74 H74C 109.00 . . . no
H74A C74 H74B 109.00 . . . no
H74A C74 H74C 110.00 . . . no
H74B C74 H74C 109.00 . . . no
O18 C76 H76A 110.00 . . . no
O18 C76 H76B 109.00 . . . no
O18 C76 H76C 109.00 . . . no
H76A C76 H76B 110.00 . . . no
H76A C76 H76C 109.00 . . . no
H76B C76 H76C 109.00 . . . no
O19 C77 C78 111.9(4) . . . yes
O19 C77 H77A 109.00 . . . no
O19 C77 H77B 109.00 . . . no
C78 C77 H77A 109.00 . . . no
C78 C77 H77B 109.00 . . . no
H77A C77 H77B 108.00 . . . no
C77 C78 H78A 109.00 . . . no
C77 C78 H78B 109.00 . . . no
C77 C78 H78C 110.00 . . . no
H78A C78 H78B 110.00 . . . no
H78A C78 H78C 109.00 . . . no
H78B C78 H78C 109.00 . . . no

loop_
_geom_bond_atom_site_label_1
_geom_bond_atom_site_label_2
_geom_bond_distance
_geom_bond_site_symmetry_1
_geom_bond_site_symmetry_2
_geom_bond_publ_flag
Br1 C4 1.911(3) . . yes
Br2 C29 1.897(3) . . yes
Br3 C42 1.904(3) . . yes
Br4 C67 1.897(4) . . yes
O1 C7 1.423(4) . . yes
O1 C8 1.441(4) . . yes
O2 C11 1.213(4) . . yes
O3 C12 1.487(3) . . yes
O3 C11 1.341(3) . . yes
O4 C16 1.223(3) . . yes
O5 C21 1.221(4) . . yes
O6 C24 1.429(4) . . yes
O6 C25 1.425(3) . . yes
O7 C32 1.222(4) . . yes
O8 C37 1.202(4) . . yes
O9 C37 1.326(4) . . yes
O9 C38 1.448(5) . . yes
O10 C45 1.411(3) . . yes
O10 C46 1.443(3) . . yes
O11 C49 1.222(3) . . yes
O12 C49 1.336(3) . . yes
O12 C50 1.483(4) . . yes
O13 C54 1.227(3) . . yes
O14 C59 1.228(3) . . yes
O15 C62 1.433(4) . . yes
O15 C63 1.422(4) . . yes
O16 C70 1.227(3) . . yes
O17 C75 1.197(3) . . yes
O18 C75 1.336(3) . . yes
O18 C76 1.443(4) . . yes
O19 C77 1.407(5) . . yes
N1 C11 1.370(4) . . yes
N1 C10 1.459(4) . . yes
N2 C17 1.455(4) . . yes
N2 C16 1.348(4) . . yes
N3 C22 1.456(4) . . yes
N3 C21 1.355(4) . . yes
N4 C32 1.338(4) . . yes
N4 C33 1.464(4) . . yes
N1 H1N 0.82(4) . . no
N2 H2N 0.89(4) . . no
N3 H3N 0.79(4) . . no
N4 H4N 0.80(4) . . no
N5 C48 1.449(4) . . yes
N5 C49 1.357(4) . . yes
N6 C54 1.347(4) . . yes
N6 C55 1.459(3) . . yes
N7 C59 1.353(3) . . yes
N7 C60 1.456(3) . . yes
N8 C70 1.340(4) . . yes
N8 C71 1.454(4) . . yes
N5 H5N 0.81(3) . . no
N6 H6N 0.78(3) . . no
N7 H7N 0.79(3) . . no
N8 H8N 0.81(4) . . no
C1 C7 1.509(4) . . no
C1 C6 1.403(4) . . no
C1 C2 1.378(4) . . no
C2 C3 1.397(5) . . no
C3 C4 1.376(5) . . no
C4 C5 1.381(5) . . no
C5 C6 1.380(5) . . no
C7 C10 1.563(4) . . no
C8 C9 1.539(4) . . no
C9 C10 1.538(4) . . no
C10 C16 1.527(4) . . no
C12 C13 1.521(5) . . no
C12 C15 1.512(4) . . no
C12 C14 1.507(4) . . no
C17 C21 1.524(4) . . no
C17 C18 1.555(4) . . no
C18 C20 1.525(4) . . no
C18 C19 1.519(5) . . no
C22 C25 1.601(4) . . no
C22 C32 1.541(4) . . no
C22 C23 1.529(4) . . no
C23 C24 1.518(4) . . no
C25 C26 1.495(4) . . no
C26 C27 1.393(4) . . no
C26 C31 1.391(4) . . no
C27 C28 1.388(4) . . no
C28 C29 1.387(5) . . no
C29 C30 1.381(5) . . no
C30 C31 1.393(4) . . no
C33 C37 1.521(4) . . no
C33 C34 1.546(5) . . no
C34 C36 1.516(5) . . no
C34 C35 1.507(5) . . no
C2 H2 0.9500 . . no
C3 H3 0.9500 . . no
C5 H5 0.9500 . . no
C6 H6 0.9500 . . no
C7 H7 1.0000 . . no
C8 H8B 0.9900 . . no
C8 H8A 0.9900 . . no
C9 H9B 0.9900 . . no
C9 H9A 0.9900 . . no
C13 H13B 0.9800 . . no
C13 H13C 0.9800 . . no
C13 H13A 0.9800 . . no
C14 H14C 0.9800 . . no
C14 H14B 0.9800 . . no
C14 H14A 0.9800 . . no
C15 H15B 0.9800 . . no
C15 H15C 0.9800 . . no
C15 H15A 0.9800 . . no
C17 H17 1.0000 . . no
C18 H18 1.0000 . . no
C19 H19C 0.9800 . . no
C19 H19B 0.9800 . . no
C19 H19A 0.9800 . . no
C20 H20A 0.9800 . . no
C20 H20B 0.9800 . . no
C20 H20C 0.9800 . . no
C23 H23A 0.9900 . . no
C23 H23B 0.9900 . . no
C24 H24B 0.9900 . . no
C24 H24A 0.9900 . . no
C25 H25 1.0000 . . no
C27 H27 0.9500 . . no
C28 H28 0.9500 . . no
C30 H30 0.9500 . . no
C31 H31 0.9500 . . no
C33 H33 1.0000 . . no
C34 H34 1.0000 . . no
C35 H35A 0.9800 . . no
C35 H35B 0.9800 . . no
C35 H35C 0.9800 . . no
C36 H36B 0.9800 . . no
C36 H36A 0.9800 . . no
C36 H36C 0.9800 . . no
C38 H38C 0.9800 . . no
C38 H38A 0.9800 . . no
C38 H38B 0.9800 . . no
C39 C44 1.394(4) . . no
C39 C40 1.389(4) . . no
C39 C45 1.509(4) . . no
C40 C41 1.386(4) . . no
C41 C42 1.384(4) . . no
C42 C43 1.372(4) . . no
C43 C44 1.390(4) . . no
C45 C48 1.567(4) . . no
C46 C47 1.528(4) . . no
C47 C48 1.539(4) . . no
C48 C54 1.534(4) . . no
C50 C52 1.516(5) . . no
C50 C53 1.513(5) . . no
C50 C51 1.522(5) . . no
C55 C56 1.538(4) . . no
C55 C59 1.523(4) . . no
C56 C58 1.530(5) . . no
C56 C57 1.529(5) . . no
C60 C61 1.541(4) . . no
C60 C63 1.595(4) . . no
C60 C70 1.545(4) . . no
C61 C62 1.520(4) . . no
C63 C64 1.497(4) . . no
C64 C69 1.389(4) . . no
C64 C65 1.393(4) . . no
C65 C66 1.384(5) . . no
C66 C67 1.387(6) . . no
C67 C68 1.380(6) . . no
C68 C69 1.386(5) . . no
C71 C75 1.524(4) . . no
C71 C72 1.538(4) . . no
C72 C74 1.529(4) . . no
C72 C73 1.533(4) . . no
C40 H40 0.9500 . . no
C41 H41 0.9500 . . no
C43 H43 0.9500 . . no
C44 H44 0.9500 . . no
C45 H45 1.0000 . . no
C46 H46B 0.9900 . . no
C46 H46A 0.9900 . . no
C47 H47A 0.9900 . . no
C47 H47B 0.9900 . . no
C51 H51B 0.9800 . . no
C51 H51C 0.9800 . . no
C51 H51A 0.9800 . . no
C52 H52B 0.9800 . . no
C52 H52C 0.9800 . . no
C52 H52A 0.9800 . . no
C53 H53B 0.9800 . . no
C53 H53C 0.9800 . . no
C53 H53A 0.9800 . . no
C55 H55 1.0000 . . no
C56 H56 1.0000 . . no
C57 H57A 0.9800 . . no
C57 H57C 0.9800 . . no
C57 H57B 0.9800 . . no
C58 H58A 0.9800 . . no
C58 H58C 0.9800 . . no
C58 H58B 0.9800 . . no
C61 H61A 0.9900 . . no
C61 H61B 0.9900 . . no
C62 H62B 0.9900 . . no
C62 H62A 0.9900 . . no
C63 H63 1.0000 . . no
C65 H65 0.9500 . . no
C66 H66 0.9500 . . no
C68 H68 0.9500 . . no
C69 H69 0.9500 . . no
C71 H71 1.0000 . . no
C72 H72 1.0000 . . no
C73 H73A 0.9800 . . no
C73 H73B 0.9800 . . no
C73 H73C 0.9800 . . no
C74 H74B 0.9800 . . no
C74 H74C 0.9800 . . no
C74 H74A 0.9800 . . no
C76 H76B 0.9800 . . no
C76 H76C 0.9800 . . no
C76 H76A 0.9800 . . no
C77 C78 1.477(8) . . no
C77 H77A 0.9900 . . no
C77 H77B 0.9900 . . no
C78 H78A 0.9800 . . no
C78 H78B 0.9800 . . no
C78 H78C 0.9800 . . no

loop_
_geom_contact_atom_site_label_1
_geom_contact_atom_site_label_2
_geom_contact_distance
_geom_contact_site_symmetry_1
_geom_contact_site_symmetry_2
_geom_contact_publ_flag
Br1 C24 3.742(3) . 3_555 no
Br3 O4 3.171(2) . 2_555 no
Br3 C38 3.616(4) . 2_555 no
Br1 H24A 3.1700 . 3_555 no
Br2 H14A 3.1400 . 3_445 no
Br2 H15B 3.2500 . 3_445 no
Br3 H6 3.1000 . 2_555 no
Br3 H38B 3.2300 . 2_555 no
Br4 H28 3.0000 . 3_545 no
O1 O4 3.185(3) . . no
O2 C25 3.409(4) . . no
O2 N2 3.040(3) . . no
O2 N3 3.065(3) . . no
O2 C16 2.840(3) . . no
O2 C9 3.216(4) . . no
O2 C13 3.075(4) . . no
O2 C14 2.991(4) . . no
O4 O1 3.185(3) . . no
O4 N4 3.148(4) . . no
O4 N3 3.066(3) . . no
O4 Br3 3.171(2) . 2_554 no
O4 C8 3.121(4) . . no
O4 C21 2.916(3) . . no
O5 C23 3.024(3) . . no
O5 C32 2.975(3) . . no
O5 C19 3.123(4) . . no
O5 C2 3.283(4) . 1_455 no
O7 C27 3.053(4) . . no
O7 C26 3.294(4) . . no
O7 N1 2.814(4) . 1_455 no
O8 C36 3.166(5) . . no
O8 C35 3.333(5) . . no
O9 N4 2.628(3) . . no
O9 C32 3.314(3) . . no
O10 O13 3.138(3) . . no
O11 C63 3.314(3) . . no
O11 C51 3.060(4) . . no
O11 N6 3.040(3) . . no
O11 C47 3.181(4) . . no
O11 C52 3.014(4) . . no
O11 C54 2.883(4) . . no
O11 N7 2.908(3) . . no
O13 C72 3.379(3) . . no
O13 N7 3.134(3) . . no
O13 O10 3.138(3) . . no
O13 C59 3.053(3) . . no
O13 N8 3.065(3) . . no
O13 C46 3.118(4) . . no
O14 N5 2.845(3) . 4_555 no
O14 C70 2.877(3) . . no
O14 C44 3.397(3) . 4_555 no
O14 C61 2.955(4) . . no
O14 C45 3.416(3) . 4_555 no
O14 N8 3.189(3) . . no
O16 C64 3.375(4) . . no
O16 C77 3.312(5) . . no
O16 C44 3.323(3) . 4_555 no
O16 C75 2.972(4) . . no
O16 C43 3.296(4) . 4_555 no
O16 C65 3.055(4) . . no
O16 O19 2.797(4) . . no
O17 N8 2.885(3) . . no
O17 C70 3.388(4) . . no
O18 C74 3.118(4) . . no
O18 C5 3.320(4) . 3_455 no
O19 C5 3.247(4) . 3_455 no
O19 O16 2.797(4) . . no
O1 H38A 2.6300 . 1_655 no
O1 H6 2.6600 . . no
O1 H58C 2.8700 . 2_554 no
O2 H31 2.6300 . . no
O2 H13A 2.4800 . . no
O2 H25 2.5300 . . no
O2 H14B 2.3800 . . no
O2 H3N 2.29(4) . . no
O3 H23B 2.8400 . 1_655 no
O3 H19C 2.9000 . 3_555 no
O4 H9A 2.5200 . . no
O4 H17 2.7500 . . no
O4 H4N 2.36(4) . . no
O4 H35A 2.5900 . . no
O4 H8B 2.9200 . . no
O4 H3N 2.89(4) . . no
O5 H23A 2.5100 . . no
O5 H19A 2.5100 . . no
O5 H2 2.4400 . 1_455 no
O6 H27 2.6500 . . no
O6 H15A 2.7800 . 1_455 no
O7 H27 2.7800 . . no
O7 H33 2.3500 . . no
O7 H7 2.6300 . 1_455 no
O7 H1N 2.03(4) . 1_455 no
O7 H23B 2.4000 . . no
O8 H36A 2.5300 . . no
O8 H38A 2.6100 . . no
O8 H8A 2.7300 . 1_455 no
O8 H35B 2.7500 . . no
O8 H38B 2.6100 . . no
O9 H4N 2.76(4) . . no
O9 H7 2.8000 . 1_455 no
O10 H40 2.4400 . . no
O10 H62A 2.7700 . 1_655 no
O10 H51A 2.6800 . 1_655 no
O11 H7N 2.13(3) . . no
O11 H69 2.5900 . . no
O11 H63 2.4600 . . no
O11 H51B 2.4600 . . no
O11 H52A 2.4100 . . no
O12 H55 2.6700 . 4_545 no
O13 H72 2.6300 . . no
O13 H7N 2.90(3) . . no
O13 H8N 2.27(4) . . no
O13 H47B 2.4900 . . no
O13 H55 2.6000 . . no
O14 H61A 2.5100 . . no
O14 H5N 2.04(3) . 4_555 no
O14 H56 2.6200 . . no
O14 H45 2.6500 . 4_555 no
O14 H44 2.5300 . 4_555 no
O15 H36C 2.8500 . 3_445 no
O15 H65 2.6300 . . no
O16 H44 2.7700 . 4_555 no
O16 H43 2.7200 . 4_555 no
O16 H71 2.6400 . . no
O16 H61B 2.3800 . . no
O16 H65 2.6700 . . no
O17 H76B 2.5900 . . no
O17 H76A 2.6300 . . no
O18 H74A 2.7000 . . no
O19 H5 2.3500 . 3_455 no
N1 O7 2.814(4) . 1_655 no
N1 N2 2.732(4) . . no
N2 C11 3.108(4) . . no
N2 O2 3.040(3) . . no
N2 C6 3.161(4) . . no
N2 N1 2.732(4) . . no
N2 N3 2.746(4) . . no
N2 C1 3.211(4) . . no
N3 N2 2.746(4) . . no
N3 C20 3.260(4) . . no
N3 O4 3.066(3) . . no
N3 N4 2.773(3) . . no
N3 C16 3.084(4) . . no
N3 O2 3.065(3) . . no
N4 C26 3.178(3) . . no
N4 N3 2.773(3) . . no
N4 O4 3.148(4) . . no
N4 O9 2.628(3) . . no
N4 C21 3.206(4) . . no
N5 N6 2.761(3) . . no
N5 O14 2.845(3) . 4_545 no
N5 C44 3.394(4) . . no
N6 N7 2.787(3) . . no
N6 C39 3.255(4) . . no
N6 C49 3.120(4) . . no
N6 N5 2.761(3) . . no
N6 O11 3.040(3) . . no
N7 C54 3.105(4) . . no
N7 N6 2.787(3) . . no
N7 N8 2.733(3) . . no
N7 O13 3.134(3) . . no
N7 O11 2.908(3) . . no
N8 C64 3.208(4) . . no
N8 C59 3.047(4) . . no
N8 N7 2.733(3) . . no
N8 O13 3.065(3) . . no
N8 O14 3.189(3) . . no
N8 O17 2.885(3) . . no
N1 H2N 2.40(4) . . no
N2 H20A 2.7300 . . no
N2 H3N 2.40(4) . . no
N3 H20B 2.7400 . . no
N3 H4N 2.42(4) . . no
N4 H35A 2.9400 . . no
N5 H6N 2.42(3) . . no
N6 H58B 2.7500 . . no
N6 H57A 2.7100 . . no
N6 H7N 2.45(3) . . no
N7 H8N 2.42(4) . . no
N8 H73B 2.6600 . . no
C1 N2 3.211(4) . . no
C2 O5 3.283(4) . 1_655 no
C5 O19 3.247(4) . 3_555 no
C5 O18 3.320(4) . 3_555 no
C6 C76 3.533(5) . 3_555 no
C6 C16 3.125(4) . . no
C6 N2 3.161(4) . . no
C8 O4 3.121(4) . . no
C9 O2 3.216(4) . . no
C11 N2 3.108(4) . . no
C13 O2 3.075(4) . . no
C14 O2 2.991(4) . . no
C16 N3 3.084(4) . . no
C16 C6 3.125(4) . . no
C16 O2 2.840(3) . . no
C19 O5 3.123(4) . . no
C20 N3 3.260(4) . . no
C21 O4 2.916(3) . . no
C21 N4 3.206(4) . . no
C23 O5 3.024(3) . . no
C24 Br1 3.742(3) . 3_455 no
C25 O2 3.409(4) . . no
C26 O7 3.294(4) . . no
C26 N4 3.178(3) . . no
C27 O7 3.053(4) . . no
C27 C32 3.103(4) . . no
C30 C66 3.598(5) . 3_545 no
C32 C27 3.103(4) . . no
C32 O5 2.975(3) . . no
C32 O9 3.314(3) . . no
C35 O8 3.333(5) . . no
C36 O8 3.166(5) . . no
C38 Br3 3.616(4) . 2_554 no
C38 C76 3.489(6) . 3_455 no
C39 N6 3.255(4) . . no
C40 C54 3.350(4) . . no
C42 C58 3.600(5) . . no
C43 O16 3.296(4) . 4_545 no
C44 O16 3.323(3) . 4_545 no
C44 N5 3.394(4) . . no
C44 O14 3.397(3) . 4_545 no
C45 O14 3.416(3) . 4_545 no
C46 O13 3.118(4) . . no
C47 O11 3.181(4) . . no
C49 N6 3.120(4) . . no
C51 O11 3.060(4) . . no
C52 O11 3.014(4) . . no
C54 C40 3.350(4) . . no
C54 O11 2.883(4) . . no
C54 N7 3.105(4) . . no
C58 C42 3.600(5) . . no
C59 O13 3.053(3) . . no
C59 N8 3.047(4) . . no
C61 O14 2.955(4) . . no
C63 O11 3.314(3) . . no
C64 N8 3.208(4) . . no
C64 O16 3.375(4) . . no
C65 C70 3.035(4) . . no
C65 O16 3.055(4) . . no
C66 C30 3.598(5) . 3_445 no
C70 O14 2.877(3) . . no
C70 O17 3.388(4) . . no
C70 C65 3.035(4) . . no
C72 O13 3.379(3) . . no
C74 O18 3.118(4) . . no
C74 C77 3.571(5) . 1_655 no
C75 O16 2.972(4) . . no
C76 C38 3.489(6) . 3_555 no
C76 C6 3.533(5) . 3_455 no
C77 O16 3.312(5) . . no
C77 C74 3.571(5) . 1_455 no
C1 H76C 2.9700 . 3_555 no
C1 H2N 2.88(4) . . no
C5 H76C 3.0800 . 3_555 no
C6 H2N 3.08(3) . . no
C6 H76C 2.7200 . 3_555 no
C7 H2N 3.10(3) . . no
C7 H38A 2.9600 . 1_655 no
C8 H58C 3.0900 . 2_554 no
C11 H9B 3.0800 . . no
C11 H2N 2.93(3) . . no
C11 H14B 2.7600 . . no
C11 H13A 2.7500 . . no
C15 H24B 3.1000 . 1_655 no
C16 H6 2.7600 . . no
C16 H3N 2.68(4) . . no
C20 H2N 2.96(3) . . no
C21 H20B 2.6600 . . no
C21 H19A 2.7500 . . no
C21 H23A 2.6800 . . no
C21 H4N 2.80(3) . . no
C23 H19C 3.0400 . 3_455 no
C27 H13B 2.9500 . 3_445 no
C28 H13B 2.8900 . 3_445 no
C29 H15B 2.9000 . 3_445 no
C30 H34 2.7800 . . no
C30 H15B 2.8800 . 3_445 no
C31 H34 2.9200 . . no
C35 H4N 3.06(4) . . no
C35 H8B 3.0700 . . no
C37 H7 2.9600 . 1_455 no
C37 H35B 2.5600 . . no
C37 H36A 2.9300 . . no
C38 H76A 3.0900 . 3_455 no
C38 H76C 2.9800 . 3_455 no
C39 H51A 3.0400 . 1_655 no
C40 H53C 2.9300 . 4_555 no
C42 H58B 2.9000 . . no
C43 H58B 3.0200 . . no
C43 H76B 2.9500 . 4_545 no
C43 H77A 3.0900 . 4_545 no
C45 H51A 3.0600 . 1_655 no
C46 H36A 2.8900 . 3_545 no
C46 H52B 3.1000 . 1_655 no
C49 H51B 2.6500 . . no
C49 H6N 2.80(3) . . no
C49 H47A 3.0300 . . no
C49 H52A 2.8400 . . no
C53 H62B 3.0800 . 4_445 no
C53 H55 3.0900 . 4_545 no
C54 H7N 2.67(3) . . no
C57 H6N 2.81(3) . . no
C58 H6N 3.01(3) . . no
C58 H76B 3.0200 . 4_545 no
C59 H5N 3.04(3) . 4_555 no
C59 H61A 2.7400 . . no
C59 H57B 2.7500 . . no
C59 H8N 2.69(4) . . no
C61 H53A 2.9300 . 4_455 no
C62 H53A 3.0400 . 4_455 no
C62 H46B 3.0500 . 1_455 no
C66 H30 2.6700 . 3_445 no
C67 H30 3.0200 . 3_445 no
C68 H73B 3.0400 . . no
C69 H35C 3.0700 . 3_445 no
C69 H73B 3.0800 . . no
C70 H65 2.9600 . . no
C70 H44 3.0700 . 4_555 no
C72 H62B 3.0600 . 1_655 no
C73 H8N 2.88(4) . . no
C74 H77B 2.8700 . 1_655 no
C75 H74A 2.5200 . . no
C76 H38A 2.9400 . 3_555 no
H1N O7 2.03(4) . 1_655 no
H1N H7 2.3100 . . no
H2 H7 2.3300 . . no
H2 O5 2.4400 . 1_655 no
H2N C6 3.08(3) . . no
H2N C11 2.93(3) . . no
H2N N1 2.40(4) . . no
H2N C7 3.10(3) . . no
H2N H20A 2.4800 . . no
H2N C20 2.96(3) . . no
H2N H18 2.3500 . . no
H2N C1 2.88(4) . . no
H3N H25 2.1100 . . no
H3N O4 2.89(4) . . no
H3N O2 2.29(4) . . no
H3N N2 2.40(4) . . no
H3N C16 2.68(4) . . no
H4N N3 2.42(4) . . no
H4N H35A 2.5600 . . no
H4N O4 2.36(4) . . no
H4N O9 2.76(4) . . no
H4N C21 2.80(3) . . no
H4N C35 3.06(4) . . no
H5 O19 2.3500 . 3_555 no
H5N C59 3.04(3) . 4_545 no
H5N O14 2.04(3) . 4_545 no
H5N H45 2.3200 . . no
H6 Br3 3.1000 . 2_554 no
H6 C16 2.7600 . . no
H6 O1 2.6600 . . no
H6N C57 2.81(3) . . no
H6N C58 3.01(3) . . no
H6N H57A 2.2700 . . no
H6N N5 2.42(3) . . no
H6N C49 2.80(3) . . no
H6N H58B 2.5200 . . no
H7 O9 2.8000 . 1_655 no
H7 C37 2.9600 . 1_655 no
H7 O7 2.6300 . 1_655 no
H7 H2 2.3300 . . no
H7 H1N 2.3100 . . no
H7N H63 2.1800 . . no
H7N O11 2.13(3) . . no
H7N C54 2.67(3) . . no
H7N N6 2.45(3) . . no
H7N O13 2.90(3) . . no
H8A O8 2.7300 . 1_655 no
H8B H35A 2.4300 . . no
H8B C35 3.0700 . . no
H8B O4 2.9200 . . no
H8N C73 2.88(4) . . no
H8N H72 2.2900 . . no
H8N N7 2.42(4) . . no
H8N C59 2.69(4) . . no
H8N O13 2.27(4) . . no
H8N H73B 2.4100 . . no
H9A O4 2.5200 . . no
H9B C11 3.0800 . . no
H13A O2 2.4800 . . no
H13A H14B 2.5800 . . no
H13A C11 2.7500 . . no
H13B C27 2.9500 . 3_545 no
H13B H15B 2.5500 . . no
H13B H14A 2.5700 . . no
H13B C28 2.8900 . 3_545 no
H13C H15A 2.4600 . . no
H14A H13B 2.5700 . . no
H14A Br2 3.1400 . 3_545 no
H14A H15B 2.6000 . . no
H14B C11 2.7600 . . no
H14B H13A 2.5800 . . no
H14B O2 2.3800 . . no
H14B H25 2.3900 . . no
H14C H15C 2.4000 . . no
H15A H27 2.5900 . 1_655 no
H15A H13C 2.4600 . . no
H15A O6 2.7800 . 1_655 no
H15B Br2 3.2500 . 3_545 no
H15B C30 2.8800 . 3_545 no
H15B C29 2.9000 . 3_545 no
H15B H13B 2.5500 . . no
H15B H14A 2.6000 . . no
H15C H14C 2.4000 . . no
H15C H24B 2.5600 . 1_655 no
H17 H19B 2.4600 . . no
H17 H78B 2.5700 . 3_555 no
H17 O4 2.7500 . . no
H18 H23A 2.5300 . 3_555 no
H18 H2N 2.3500 . . no
H19A C21 2.7500 . . no
H19A O5 2.5100 . . no
H19B H17 2.4600 . . no
H19C O3 2.9000 . 3_455 no
H19C H20C 2.4400 . . no
H19C H23B 2.4700 . 3_555 no
H19C C23 3.0400 . 3_555 no
H20A N2 2.7300 . . no
H20A H2N 2.4800 . . no
H20B N3 2.7400 . . no
H20B C21 2.6600 . . no
H20C H23A 2.5200 . 3_555 no
H20C H19C 2.4400 . . no
H23A H20C 2.5200 . 3_455 no
H23A C21 2.6800 . . no
H23A O5 2.5100 . . no
H23A H18 2.5300 . 3_455 no
H23B H19C 2.4700 . 3_455 no
H23B O7 2.4000 . . no
H23B O3 2.8400 . 1_455 no
H24A Br1 3.1700 . 3_455 no
H24B H15C 2.5600 . 1_455 no
H24B C15 3.1000 . 1_455 no
H25 H14B 2.3900 . . no
H25 H3N 2.1100 . . no
H25 H31 2.3100 . . no
H25 O2 2.5300 . . no
H27 H15A 2.5900 . 1_455 no
H27 O6 2.6500 . . no
H27 O7 2.7800 . . no
H28 Br4 3.0000 . 3_445 no
H30 H66 2.5100 . 3_545 no
H30 C66 2.6700 . 3_545 no
H30 C67 3.0200 . 3_545 no
H31 H25 2.3100 . . no
H31 O2 2.6300 . . no
H33 H36B 2.3400 . . no
H33 O7 2.3500 . . no
H34 C30 2.7800 . . no
H34 C31 2.9200 . . no
H35A H8B 2.4300 . . no
H35A O4 2.5900 . . no
H35A N4 2.9400 . . no
H35A H4N 2.5600 . . no
H35B C37 2.5600 . . no
H35B O8 2.7500 . . no
H35C H36C 2.4400 . . no
H35C C69 3.0700 . 3_545 no
H36A C46 2.8900 . 3_445 no
H36A H46A 2.3500 . 3_445 no
H36A O8 2.5300 . . no
H36A C37 2.9300 . . no
H36B H33 2.3400 . . no
H36C O15 2.8500 . 3_545 no
H36C H35C 2.4400 . . no
H38A C76 2.9400 . 3_455 no
H38A C7 2.9600 . 1_455 no
H38A O8 2.6100 . . no
H38A H76C 2.3100 . 3_455 no
H38A O1 2.6300 . 1_455 no
H38B O8 2.6100 . . no
H38B H57C 2.5000 . 2_454 no
H38B Br3 3.2300 . 2_554 no
H40 O10 2.4400 . . no
H40 H53C 2.4200 . 4_555 no
H43 O16 2.7200 . 4_545 no
H44 O14 2.5300 . 4_545 no
H44 H45 2.4800 . . no
H44 O16 2.7700 . 4_545 no
H44 C70 3.0700 . 4_545 no
H45 H5N 2.3200 . . no
H45 O14 2.6500 . 4_545 no
H45 H44 2.4800 . . no
H46A H36A 2.3500 . 3_545 no
H46A H52B 2.4100 . 1_655 no
H46B C62 3.0500 . 1_655 no
H46B H73C 2.6000 . . no
H47A C49 3.0300 . . no
H47B O13 2.4900 . . no
H47B H73B 2.4500 . . no
H51A C39 3.0400 . 1_455 no
H51A C45 3.0600 . 1_455 no
H51A O10 2.6800 . 1_455 no
H51A H52B 2.5700 . . no
H51A H53A 2.5800 . . no
H51B H52A 2.5700 . . no
H51B O11 2.4600 . . no
H51B C49 2.6500 . . no
H51C H53B 2.4700 . . no
H52A C49 2.8400 . . no
H52A H51B 2.5700 . . no
H52A O11 2.4100 . . no
H52A H63 2.5900 . . no
H52B C46 3.1000 . 1_455 no
H52B H46A 2.4100 . 1_455 no
H52B H51A 2.5700 . . no
H52C H53C 2.4200 . . no
H53A C61 2.9300 . 4_445 no
H53A H51A 2.5800 . . no
H53A C62 3.0400 . 4_445 no
H53A H61A 2.3700 . 4_445 no
H53B H51C 2.4700 . . no
H53C H40 2.4200 . 4_545 no
H53C H55 2.5000 . 4_545 no
H53C H52C 2.4200 . . no
H53C C40 2.9300 . 4_545 no
H55 O13 2.6000 . . no
H55 O12 2.6700 . 4_555 no
H55 C53 3.0900 . 4_555 no
H55 H58A 2.4300 . . no
H55 H53C 2.5000 . 4_555 no
H56 O14 2.6200 . . no
H57A H6N 2.2700 . . no
H57A N6 2.7100 . . no
H57B C59 2.7500 . . no
H57C H38B 2.5000 . 2_455 no
H57C H58C 2.4700 . . no
H58A H55 2.4300 . . no
H58B C43 3.0200 . . no
H58B H6N 2.5200 . . no
H58B H76B 2.3500 . 4_545 no
H58B C42 2.9000 . . no
H58B N6 2.7500 . . no
H58C H57C 2.4700 . . no
H58C C8 3.0900 . 2_555 no
H58C O1 2.8700 . 2_555 no
H61A O14 2.5100 . . no
H61A H53A 2.3700 . 4_455 no
H61A C59 2.7400 . . no
H61B O16 2.3800 . . no
H62A O10 2.7700 . 1_455 no
H62A H63 2.5100 . . no
H62B C72 3.0600 . 1_455 no
H62B H72 2.3700 . 1_455 no
H62B C53 3.0800 . 4_455 no
H63 H52A 2.5900 . . no
H63 H62A 2.5100 . . no
H63 H7N 2.1800 . . no
H63 O11 2.4600 . . no
H63 H69 2.3200 . . no
H65 O15 2.6300 . . no
H65 O16 2.6700 . . no
H65 H77B 2.5600 . . no
H65 C70 2.9600 . . no
H66 H30 2.5100 . 3_445 no
H69 O11 2.5900 . . no
H69 H63 2.3200 . . no
H71 H73A 2.4700 . . no
H71 O16 2.6400 . . no
H72 H62B 2.3700 . 1_655 no
H72 H8N 2.2900 . . no
H72 O13 2.6300 . . no
H73A H74B 2.5700 . . no
H73A H71 2.4700 . . no
H73B N8 2.6600 . . no
H73B C69 3.0800 . . no
H73B H8N 2.4100 . . no
H73B C68 3.0400 . . no
H73B H47B 2.4500 . . no
H73C H74C 2.4700 . . no
H73C H46B 2.6000 . . no
H74A O18 2.7000 . . no
H74A C75 2.5200 . . no
H74B H73A 2.5700 . . no
H74C H73C 2.4700 . . no
H74C H77B 2.3400 . 1_655 no
H76A O17 2.6300 . . no
H76A C38 3.0900 . 3_555 no
H76B C43 2.9500 . 4_555 no
H76B O17 2.5900 . . no
H76B H58B 2.3500 . 4_555 no
H76B C58 3.0200 . 4_555 no
H76C H38A 2.3100 . 3_555 no
H76C C38 2.9800 . 3_555 no
H76C C1 2.9700 . 3_455 no
H76C C5 3.0800 . 3_455 no
H76C C6 2.7200 . 3_455 no
H77A C43 3.0900 . 4_555 no
H77B C74 2.8700 . 1_455 no
H77B H65 2.5600 . . no
H77B H74C 2.3400 . 1_455 no
H78B H17 2.5700 . 3_455 no

loop_
_geom_hbond_atom_site_label_D
_geom_hbond_atom_site_label_H
_geom_hbond_atom_site_label_A
_geom_hbond_distance_DH
_geom_hbond_distance_HA
_geom_hbond_distance_DA
_geom_hbond_angle_DHA
_geom_hbond_site_symmetry_A
_geom_hbond_publ_flag
N1 H1N O7 0.82(4) 2.03(4) 2.814(4) 160(4) 1_655 yes
N2 H2N N1 0.89(4) 2.40(4) 2.732(4) 102(2) . yes
N3 H3N O2 0.79(4) 2.29(4) 3.065(3) 169(4) . yes
N3 H3N N2 0.79(4) 2.40(4) 2.746(4) 107(3) . yes
N4 H4N O4 0.80(4) 2.36(4) 3.148(4) 169(3) . yes
N4 H4N N3 0.80(4) 2.42(4) 2.773(3) 108(3) . yes
N5 H5N O14 0.81(3) 2.04(3) 2.845(3) 172(3) 4_545 yes
N6 H6N N5 0.78(3) 2.42(3) 2.761(3) 109(3) . yes
N7 H7N O11 0.79(3) 2.13(3) 2.908(3) 170(3) . yes
N7 H7N N6 0.79(3) 2.45(3) 2.787(3) 107(3) . yes
N8 H8N O13 0.81(4) 2.27(4) 3.065(3) 170(4) . yes
N8 H8N N7 0.81(4) 2.42(4) 2.733(3) 105(3) . yes
C2 H2 O5 0.9500 2.4400 3.283(4) 148.00 1_655 yes
C5 H5 O19 0.9500 2.3500 3.247(4) 158.00 3_555 yes
C13 H13A O2 0.9800 2.4800 3.075(4) 119.00 . yes
C14 H14B O2 0.9800 2.3800 2.991(4) 120.00 . yes
C19 H19A O5 0.9800 2.5100 3.123(4) 120.00 . yes
C23 H23A O5 0.9900 2.5100 3.024(3) 112.00 . yes
C23 H23B O7 0.9900 2.4000 2.838(3) 106.00 . yes
C25 H25 O2 1.0000 2.5300 3.409(4) 146.00 . yes
C33 H33 O7 1.0000 2.3500 2.733(3) 101.00 . yes
C35 H35A O4 0.9800 2.5900 3.547(4) 166.00 . yes
C36 H36A O8 0.9800 2.5300 3.166(5) 122.00 . yes
C40 H40 O10 0.9500 2.4400 2.769(4) 100.00 . yes
C44 H44 O14 0.9500 2.5300 3.397(3) 153.00 4_545 yes
C51 H51B O11 0.9800 2.4600 3.060(4) 119.00 . yes
C52 H52A O11 0.9800 2.4100 3.014(4) 119.00 . yes
C61 H61A O14 0.9900 2.5100 2.955(4) 107.00 . yes
C61 H61B O16 0.9900 2.3800 2.841(4) 108.00 . yes
C63 H63 O11 1.0000 2.4600 3.314(3) 143.00 . yes
C69 H69 O11 0.9500 2.5900 3.420(4) 147.00 . yes

loop_
_geom_torsion_atom_site_label_1
_geom_torsion_atom_site_label_2
_geom_torsion_atom_site_label_3
_geom_torsion_atom_site_label_4
_geom_torsion
_geom_torsion_site_symmetry_1
_geom_torsion_site_symmetry_2
_geom_torsion_site_symmetry_3
_geom_torsion_site_symmetry_4
_geom_torsion_publ_flag
C8 O1 C7 C10 -36.2(3) . . . . no
C7 O1 C8 C9 16.6(3) . . . . no
C8 O1 C7 C1 -164.8(2) . . . . no
C11 O3 C12 C14 -61.3(3) . . . . no
C11 O3 C12 C15 -179.1(2) . . . . no
C11 O3 C12 C13 64.1(3) . . . . no
C12 O3 C11 N1 -177.7(2) . . . . no
C12 O3 C11 O2 4.5(4) . . . . no
C24 O6 C25 C26 -157.8(2) . . . . no
C24 O6 C25 C22 -30.7(3) . . . . no
C25 O6 C24 C23 46.3(3) . . . . no
C38 O9 C37 C33 -178.7(3) . . . . no
C38 O9 C37 O8 0.0(5) . . . . no
C46 O10 C45 C48 -37.4(3) . . . . no
C45 O10 C46 C47 19.4(3) . . . . no
C46 O10 C45 C39 -163.6(2) . . . . no
C50 O12 C49 N5 155.7(2) . . . . no
C50 O12 C49 O11 -24.1(4) . . . . no
C49 O12 C50 C53 -171.5(2) . . . . no
C49 O12 C50 C52 70.6(3) . . . . no
C49 O12 C50 C51 -54.3(3) . . . . no
C62 O15 C63 C60 -36.9(3) . . . . no
C63 O15 C62 C61 47.7(3) . . . . no
C62 O15 C63 C64 -163.2(2) . . . . no
C76 O18 C75 C71 -172.4(3) . . . . no
C76 O18 C75 O17 4.4(5) . . . . no
C10 N1 C11 O3 166.7(2) . . . . no
C11 N1 C10 C9 -65.9(4) . . . . no
C11 N1 C10 C16 61.0(3) . . . . no
C10 N1 C11 O2 -15.4(4) . . . . no
C11 N1 C10 C7 -177.2(3) . . . . no
C16 N2 C17 C21 61.0(3) . . . . no
C16 N2 C17 C18 -175.3(2) . . . . no
C17 N2 C16 O4 -6.0(4) . . . . no
C17 N2 C16 C10 172.5(2) . . . . no
C21 N3 C22 C25 -176.2(2) . . . . no
C22 N3 C21 O5 -1.4(4) . . . . no
C21 N3 C22 C32 63.5(3) . . . . no
C21 N3 C22 C23 -64.6(3) . . . . no
C22 N3 C21 C17 175.9(2) . . . . no
C33 N4 C32 C22 164.8(2) . . . . no
C33 N4 C32 O7 -9.3(4) . . . . no
C32 N4 C33 C37 94.9(3) . . . . no
C32 N4 C33 C34 -138.6(3) . . . . no
C49 N5 C48 C54 62.4(3) . . . . no
C49 N5 C48 C47 -64.1(3) . . . . no
C49 N5 C48 C45 -175.3(2) . . . . no
C48 N5 C49 O12 165.6(2) . . . . no
C48 N5 C49 O11 -14.6(4) . . . . no
C55 N6 C54 O13 -0.4(4) . . . . no
C54 N6 C55 C59 67.1(3) . . . . no
C55 N6 C54 C48 180.0(2) . . . . no
C54 N6 C55 C56 -167.7(2) . . . . no
C59 N7 C60 C61 -67.1(3) . . . . no
C59 N7 C60 C70 58.7(3) . . . . no
C60 N7 C59 C55 -173.3(2) . . . . no
C59 N7 C60 C63 -180.0(2) . . . . no
C60 N7 C59 O14 7.1(4) . . . . no
C71 N8 C70 O16 -0.1(4) . . . . no
C70 N8 C71 C75 66.0(3) . . . . no
C70 N8 C71 C72 -173.0(2) . . . . no
C71 N8 C70 C60 175.4(2) . . . . no
C2 C1 C7 O1 -132.9(3) . . . . no
C2 C1 C7 C10 107.9(3) . . . . no
C6 C1 C7 C10 -75.3(4) . . . . no
C7 C1 C6 C5 -176.2(3) . . . . no
C7 C1 C2 C3 175.8(3) . . . . no
C6 C1 C2 C3 -1.1(4) . . . . no
C6 C1 C7 O1 44.0(4) . . . . no
C2 C1 C6 C5 0.7(4) . . . . no
C1 C2 C3 C4 0.3(5) . . . . no
C2 C3 C4 C5 0.9(5) . . . . no
C2 C3 C4 Br1 -176.2(2) . . . . no
Br1 C4 C5 C6 175.9(2) . . . . no
C3 C4 C5 C6 -1.3(5) . . . . no
C4 C5 C6 C1 0.5(5) . . . . no
O1 C7 C10 C9 40.5(3) . . . . no
O1 C7 C10 C16 -76.5(3) . . . . no
C1 C7 C10 C9 162.6(3) . . . . no
C1 C7 C10 N1 -76.4(3) . . . . no
O1 C7 C10 N1 161.5(2) . . . . no
C1 C7 C10 C16 45.6(4) . . . . no
O1 C8 C9 C10 10.2(3) . . . . no
C8 C9 C10 C7 -29.8(3) . . . . no
C8 C9 C10 C16 86.9(3) . . . . no
C8 C9 C10 N1 -146.2(3) . . . . no
C7 C10 C16 O4 90.2(3) . . . . no
C9 C10 C16 O4 -19.9(4) . . . . no
N1 C10 C16 O4 -149.0(3) . . . . no
C7 C10 C16 N2 -88.3(3) . . . . no
N1 C10 C16 N2 32.5(3) . . . . no
C9 C10 C16 N2 161.6(2) . . . . no
N2 C17 C21 O5 -156.6(2) . . . . no
N2 C17 C18 C20 -67.0(3) . . . . no
C21 C17 C18 C19 -67.7(3) . . . . no
C21 C17 C18 C20 57.3(3) . . . . no
N2 C17 C18 C19 168.0(3) . . . . no
N2 C17 C21 N3 26.1(3) . . . . no
C18 C17 C21 O5 80.8(3) . . . . no
C18 C17 C21 N3 -96.6(3) . . . . no
C32 C22 C23 C24 140.7(2) . . . . no
N3 C22 C25 O6 121.5(2) . . . . no
N3 C22 C25 C26 -116.1(3) . . . . no
C32 C22 C25 O6 -117.0(2) . . . . no
C23 C22 C32 N4 161.7(2) . . . . no
C23 C22 C25 C26 125.5(3) . . . . no
C25 C22 C23 C24 23.2(3) . . . . no
N3 C22 C32 O7 -151.5(3) . . . . no
N3 C22 C32 N4 34.2(3) . . . . no
C25 C22 C32 O7 88.9(3) . . . . no
C23 C22 C25 O6 3.2(3) . . . . no
C25 C22 C32 N4 -85.3(3) . . . . no
C23 C22 C32 O7 -24.0(4) . . . . no
C32 C22 C25 C26 5.4(3) . . . . no
N3 C22 C23 C24 -92.2(3) . . . . no
C22 C23 C24 O6 -42.6(3) . . . . no
O6 C25 C26 C31 -135.8(3) . . . . no
C22 C25 C26 C27 -74.9(3) . . . . no
C22 C25 C26 C31 104.2(3) . . . . no
O6 C25 C26 C27 45.2(4) . . . . no
C31 C26 C27 C28 -1.7(4) . . . . no
C27 C26 C31 C30 1.7(4) . . . . no
C25 C26 C31 C30 -177.4(3) . . . . no
C25 C26 C27 C28 177.3(3) . . . . no
C26 C27 C28 C29 0.9(5) . . . . no
C27 C28 C29 C30 0.1(5) . . . . no
C27 C28 C29 Br2 -179.0(2) . . . . no
C28 C29 C30 C31 -0.1(5) . . . . no
Br2 C29 C30 C31 179.0(2) . . . . no
C29 C30 C31 C26 -0.8(5) . . . . no
N4 C33 C37 O8 -172.7(3) . . . . no
N4 C33 C34 C35 -82.1(3) . . . . no
C37 C33 C34 C35 45.5(4) . . . . no
N4 C33 C34 C36 151.6(3) . . . . no
C37 C33 C34 C36 -80.9(3) . . . . no
N4 C33 C37 O9 6.1(4) . . . . no
C34 C33 C37 O8 61.1(4) . . . . no
C34 C33 C37 O9 -120.2(3) . . . . no
C40 C39 C45 O10 22.9(4) . . . . no
C40 C39 C44 C43 2.1(5) . . . . no
C45 C39 C40 C41 177.7(3) . . . . no
C40 C39 C45 C48 -95.8(3) . . . . no
C44 C39 C45 C48 83.2(3) . . . . no
C45 C39 C44 C43 -177.0(3) . . . . no
C44 C39 C40 C41 -1.4(5) . . . . no
C44 C39 C45 O10 -158.1(3) . . . . no
C39 C40 C41 C42 -0.7(5) . . . . no
C40 C41 C42 Br3 -175.0(2) . . . . no
C40 C41 C42 C43 2.1(5) . . . . no
Br3 C42 C43 C44 175.7(2) . . . . no
C41 C42 C43 C44 -1.5(5) . . . . no
C42 C43 C44 C39 -0.7(5) . . . . no
C39 C45 C48 C47 161.5(2) . . . . no
C39 C45 C48 N5 -77.7(3) . . . . no
C39 C45 C48 C54 45.4(3) . . . . no
O10 C45 C48 N5 160.4(2) . . . . no
O10 C45 C48 C54 -76.6(3) . . . . no
O10 C45 C48 C47 39.5(2) . . . . no
O10 C46 C47 C48 7.0(3) . . . . no
C46 C47 C48 C54 89.0(3) . . . . no
C46 C47 C48 C45 -27.2(3) . . . . no
C46 C47 C48 N5 -144.0(2) . . . . no
C47 C48 C54 N6 156.9(2) . . . . no
C47 C48 C54 O13 -22.7(4) . . . . no
C45 C48 C54 O13 86.6(3) . . . . no
N5 C48 C54 N6 28.0(3) . . . . no
C45 C48 C54 N6 -93.8(3) . . . . no
N5 C48 C54 O13 -151.6(3) . . . . no
N6 C55 C59 O14 -168.1(2) . . . . no
C56 C55 C59 N7 -114.8(3) . . . . no
N6 C55 C59 N7 12.2(4) . . . . no
C59 C55 C56 C57 67.6(3) . . . . no
C59 C55 C56 C58 -165.5(2) . . . . no
C56 C55 C59 O14 64.9(3) . . . . no
N6 C55 C56 C57 -59.8(3) . . . . no
N6 C55 C56 C58 67.1(3) . . . . no
C61 C60 C63 C64 133.8(3) . . . . no
N7 C60 C70 O16 -153.0(2) . . . . no
C70 C60 C63 C64 14.3(3) . . . . no
C61 C60 C70 N8 157.7(2) . . . . no
C63 C60 C70 O16 86.7(3) . . . . no
C70 C60 C63 O15 -107.4(2) . . . . no
N7 C60 C61 C62 -101.6(3) . . . . no
C63 C60 C61 C62 15.3(3) . . . . no
N7 C60 C70 N8 31.4(3) . . . . no
C61 C60 C70 O16 -26.8(3) . . . . no
N7 C60 C63 O15 131.8(2) . . . . no
N7 C60 C63 C64 -106.6(3) . . . . no
C61 C60 C63 O15 12.1(3) . . . . no
C63 C60 C70 N8 -88.9(3) . . . . no
C70 C60 C61 C62 133.8(2) . . . . no
C60 C61 C62 O15 -38.1(3) . . . . no
C60 C63 C64 C69 104.9(3) . . . . no
O15 C63 C64 C69 -135.9(3) . . . . no
O15 C63 C64 C65 45.3(4) . . . . no
C60 C63 C64 C65 -74.0(4) . . . . no
C63 C64 C69 C68 -178.1(3) . . . . no
C63 C64 C65 C66 177.2(3) . . . . no
C69 C64 C65 C66 -1.6(5) . . . . no
C65 C64 C69 C68 0.7(5) . . . . no
C64 C65 C66 C67 1.1(5) . . . . no
C65 C66 C67 Br4 177.5(3) . . . . no
C65 C66 C67 C68 0.3(6) . . . . no
C66 C67 C68 C69 -1.1(6) . . . . no
Br4 C67 C68 C69 -178.3(3) . . . . no
C67 C68 C69 C64 0.6(5) . . . . no
N8 C71 C72 C73 67.2(3) . . . . no
C75 C71 C72 C74 -48.0(3) . . . . no
N8 C71 C75 O17 43.8(4) . . . . no
N8 C71 C75 O18 -139.4(2) . . . . no
C72 C71 C75 O17 -76.9(4) . . . . no
C72 C71 C75 O18 99.9(3) . . . . no
N8 C71 C72 C74 -169.2(2) . . . . no
C75 C71 C72 C73 -171.5(2) . . . . no

loop_
_cod_related_entry_id
_cod_related_entry_database
_cod_related_entry_code
1 ChemSpider 30658944
